data_4084668
loop_
_publ_author_name
'Hatagami, Kohei'
'Nomura, Kotohiro'

_publ_section_title
;
 Synthesis of (Adamantylmido)vanadium(V)-Alkyl, Alkylidene Complex Trapped
 with PMe3: Reactions of the Alkylidene Complexes with Phenols
;
_journal_issue 22
_journal_name_full Organometallics
_journal_page_first 6585
_journal_paper_doi 10.1021/om500923y
_journal_volume 33
_journal_year 2014
_chemical_formula_moiety 'C28 H52 N O P2 Si V'
_chemical_formula_sum 'C28 H52 N O P2 Si V'
_chemical_formula_weight 559.70
_space_group_IT_number 2
_symmetry_cell_setting triclinic
_symmetry_Int_Tables_number 2
_symmetry_space_group_name_Hall '-P 1'
_symmetry_space_group_name_H-M 'P -1'
_atom_sites_solution_hydrogens geom
_atom_sites_solution_primary direct
_atom_sites_solution_secondary difmap
_cell_angle_alpha 99.891(12)
_cell_angle_beta 90.355(6)
_cell_angle_gamma 103.274(16)
_cell_formula_units_Z 4
_cell_length_a 12.461(4)
_cell_length_b 13.957(5)
_cell_length_c 19.235(5)
_cell_measurement_reflns_used 8801
_cell_measurement_temperature 273
_cell_measurement_theta_max 27.49
_cell_measurement_theta_min 3.05
_cell_volume 3203.9(18)
_computing_cell_refinement 'CrystalClear-SM Expert 2.0 r15'
_computing_data_collection 'CrystalClear-SM Expert 2.0 r15 (Rigaku, 2011)'
_computing_data_reduction 'CrystalClear-SM Expert 2.0 r15'
_computing_molecular_graphics 'CrystalStructure 4.0'
_computing_publication_material 'CrystalStructure 4.0 (Rigaku, 2010)'
_computing_structure_refinement 'SHELXL97 (Sheldrick, 2008)'
_computing_structure_solution 'SIR92 (Altomare, et al., 1994)'
_diffrn_ambient_temperature 273
_diffrn_detector_area_resol_mean 13.653
_diffrn_measured_fraction_theta_full 0.990
_diffrn_measured_fraction_theta_max 0.990
_diffrn_measurement_device_type 'Rigaku XtaLAB mini'
_diffrn_measurement_method \w
_diffrn_radiation_type 'Mo K\a'
_diffrn_radiation_wavelength 0.71075
_diffrn_reflns_av_R_equivalents 0.1024
_diffrn_reflns_limit_h_max 16
_diffrn_reflns_limit_h_min -16
_diffrn_reflns_limit_k_max 18
_diffrn_reflns_limit_k_min -17
_diffrn_reflns_limit_l_max 24
_diffrn_reflns_limit_l_min -24
_diffrn_reflns_number 32271
_diffrn_reflns_theta_full 27.48
_diffrn_reflns_theta_max 27.48
_diffrn_standards_number 0
_exptl_absorpt_coefficient_mu 0.466
_exptl_absorpt_correction_T_max 0.911
_exptl_absorpt_correction_T_min 0.604
_exptl_absorpt_correction_type multi-scan
_exptl_absorpt_process_details 'REQAB (Rigaku, 1998)'
_exptl_crystal_colour yellow
_exptl_crystal_density_diffrn 1.160
_exptl_crystal_density_method 'not measured'
_exptl_crystal_description prism
_exptl_crystal_F_000 1208.00
_exptl_crystal_size_max 0.320
_exptl_crystal_size_mid 0.300
_exptl_crystal_size_min 0.200
_platon_squeeze_details
;
;
_refine_diff_density_max 1.420
_refine_diff_density_min -0.960
_refine_ls_extinction_method none
_refine_ls_goodness_of_fit_ref 0.947
_refine_ls_hydrogen_treatment mixed
_refine_ls_number_parameters 621
_refine_ls_number_reflns 14537
_refine_ls_number_restraints 0
_refine_ls_R_factor_gt 0.0848
_refine_ls_shift/su_max 0.001
_refine_ls_structure_factor_coef Fsqd
_refine_ls_weighting_details 'w = 1/[\s^2^(Fo^2^)+(0.0943P)^2^+0.0000P] where P=(Fo^2^+2Fc^2^)/3'
_refine_ls_weighting_scheme calc
_refine_ls_wR_factor_ref 0.2319
_reflns_number_gt 8330
_reflns_number_total 14537
_reflns_threshold_expression F^2^>2.0\s(F^2^)
_cod_data_source_file om500923y_si_004.cif
_cod_data_source_block 1
_cod_depositor_comments 'Adding full bibliography for 4084667--4084668.cif.'
_cod_original_cell_volume 3203.8(16)
_cod_database_code 4084668

loop_
_symmetry_equiv_pos_site_id
_symmetry_equiv_pos_as_xyz
1 +X,+Y,+Z
2 -X,-Y,-Z

loop_
_atom_site_label
_atom_site_type_symbol
_atom_site_fract_x
_atom_site_fract_y
_atom_site_fract_z
_atom_site_U_iso_or_equiv
_atom_site_adp_type
_atom_site_occupancy
_atom_site_symmetry_multiplicity
_atom_site_calc_flag
_atom_site_refinement_flags
V1 V 1.02016(6) 0.29543(5) 0.15293(3) 0.03015(19) Uani 1.0 2 d .
V2 V 0.63117(6) 0.72587(5) 0.35247(3) 0.02888(18) Uani 1.0 2 d .
P1 P 1.11457(10) 0.46880(8) 0.14192(6) 0.0388(3) Uani 1.0 2 d .
P2 P 0.89023(9) 0.12950(8) 0.14163(6) 0.0330(3) Uani 1.0 2 d .
P3 P 0.59160(10) 0.89518(8) 0.36744(6) 0.0347(3) Uani 1.0 2 d .
P4 P 0.63708(10) 0.55266(8) 0.36471(6) 0.0361(3) Uani 1.0 2 d .
Si1 Si 1.02821(11) 0.34514(9) 0.33719(6) 0.0370(3) Uani 1.0 2 d .
Si7 Si 0.61161(11) 0.67398(9) 0.16751(6) 0.0386(3) Uani 1.0 2 d .
O1 O 0.9385(3) 0.3179(3) 0.07364(16) 0.0403(8) Uani 1.0 2 d .
O10 O 0.5352(3) 0.7065(3) 0.42918(16) 0.0424(8) Uani 1.0 2 d .
N1 N 1.1327(3) 0.2552(3) 0.15919(18) 0.0368(9) Uani 1.0 2 d .
N2 N 0.7663(3) 0.7642(3) 0.34799(18) 0.0323(8) Uani 1.0 2 d .
C1 C 1.2360(4) 0.2198(4) 0.1498(3) 0.0352(10) Uani 1.0 2 d .
C2 C 1.2448(5) 0.1459(5) 0.1975(4) 0.0620(16) Uani 1.0 2 d .
C3 C 1.2436(4) 0.1733(4) 0.0725(3) 0.0475(12) Uani 1.0 2 d .
C4 C 1.3348(4) 0.3118(4) 0.1681(3) 0.0447(12) Uani 1.0 2 d .
C5 C 1.3545(6) 0.1136(5) 0.1886(4) 0.0711(19) Uani 1.0 2 d .
C6 C 1.3568(5) 0.0634(5) 0.1088(4) 0.0671(17) Uani 1.0 2 d .
C7 C 1.3532(5) 0.1392(4) 0.0618(3) 0.0539(14) Uani 1.0 2 d .
C8 C 1.4491(4) 0.2298(4) 0.0814(3) 0.0499(13) Uani 1.0 2 d .
C9 C 1.4424(5) 0.2769(5) 0.1578(3) 0.0518(13) Uani 1.0 2 d .
C10 C 1.4496(5) 0.2051(5) 0.2054(3) 0.0621(16) Uani 1.0 2 d .
C11 C 0.8664(4) 0.2819(3) 0.0183(3) 0.0377(10) Uani 1.0 2 d .
C12 C 0.7617(4) 0.3018(3) 0.0210(3) 0.0418(11) Uani 1.0 2 d .
C13 C 0.6875(5) 0.2642(4) -0.0368(3) 0.0521(14) Uani 1.0 2 d .
C14 C 0.7159(5) 0.2088(4) -0.0976(3) 0.0578(15) Uani 1.0 2 d .
C15 C 0.8213(5) 0.1916(4) -0.1006(3) 0.0538(14) Uani 1.0 2 d .
C16 C 0.8987(5) 0.2271(4) -0.0439(3) 0.0449(12) Uani 1.0 2 d .
C17 C 0.7326(5) 0.3653(4) 0.0862(3) 0.0487(12) Uani 1.0 2 d .
C18 C 1.0129(5) 0.2103(4) -0.0481(3) 0.0575(15) Uani 1.0 2 d .
C19 C 0.9785(5) 0.3318(4) 0.2457(3) 0.0347(10) Uani 1.0 2 d .
C20 C 0.9778(6) 0.2308(4) 0.3771(3) 0.0568(14) Uani 1.0 2 d .
C21 C 0.9859(5) 0.4506(4) 0.3949(3) 0.0535(13) Uani 1.0 2 d .
C22 C 1.1819(5) 0.3706(5) 0.3446(3) 0.0531(13) Uani 1.0 2 d .
C23 C 0.8775(5) 0.0401(4) 0.0603(3) 0.0471(12) Uani 1.0 2 d .
C24 C 0.7469(5) 0.1321(4) 0.1555(4) 0.0579(15) Uani 1.0 2 d .
C25 C 0.9180(5) 0.0553(4) 0.2050(3) 0.0512(13) Uani 1.0 2 d .
C26 C 1.1781(5) 0.4774(4) 0.0579(3) 0.0539(14) Uani 1.0 2 d .
C27 C 1.0205(5) 0.5504(4) 0.1420(4) 0.0605(15) Uani 1.0 2 d .
C28 C 1.2217(5) 0.5438(4) 0.2062(3) 0.0504(13) Uani 1.0 2 d .
C29 C 0.4785(4) 0.7286(3) 0.4866(3) 0.0358(10) Uani 1.0 2 d .
C30 C 1.0551(5) 0.9112(4) 0.3205(3) 0.0495(13) Uani 1.0 2 d .
C31 C 0.9390(4) 0.7092(4) 0.3358(3) 0.0389(10) Uani 1.0 2 d .
C32 C 0.7034(5) 0.4766(4) 0.2995(3) 0.0484(12) Uani 1.0 2 d .
C33 C 0.7008(5) 0.5454(4) 0.4479(3) 0.0473(12) Uani 1.0 2 d .
C34 C 1.0659(4) 0.7437(4) 0.3447(3) 0.0420(11) Uani 1.0 2 d .
C35 C 0.9186(4) 0.8443(4) 0.4349(3) 0.0395(10) Uani 1.0 2 d .
C36 C 0.6384(5) 0.9835(4) 0.4501(3) 0.0432(11) Uani 1.0 2 d .
C37 C 0.4645(6) 0.7939(4) 0.6093(3) 0.0591(16) Uani 1.0 2 d .
C38 C 0.3521(6) 0.7668(4) 0.6027(3) 0.0558(15) Uani 1.0 2 d .
C39 C 0.3013(5) 0.7208(4) 0.5383(3) 0.0488(13) Uani 1.0 2 d .
C40 C 0.3607(4) 0.7003(3) 0.4793(3) 0.0401(11) Uani 1.0 2 d .
C41 C 0.3073(4) 0.6477(4) 0.4093(3) 0.0501(13) Uani 1.0 2 d .
C42 C 0.5322(5) 0.7756(3) 0.5513(3) 0.0432(11) Uani 1.0 2 d .
C43 C 0.5689(4) 0.6883(4) 0.2598(3) 0.0377(10) Uani 1.0 2 d .
C44 C 0.5130(5) 0.5695(4) 0.1099(3) 0.0536(13) Uani 1.0 2 d .
C45 C 0.6196(5) 0.7900(4) 0.1275(3) 0.0579(15) Uani 1.0 2 d .
C46 C 0.5016(5) 0.4696(4) 0.3682(4) 0.0626(16) Uani 1.0 2 d .
C47 C 0.6554(5) 0.7994(4) 0.5588(3) 0.0594(16) Uani 1.0 2 d .
C48 C 1.0862(4) 0.9570(4) 0.3989(3) 0.0442(11) Uani 1.0 2 d .
C49 C 1.0463(4) 0.8793(4) 0.4444(3) 0.0404(11) Uani 1.0 2 d .
C50 C 1.0959(4) 0.7891(4) 0.4221(3) 0.0376(10) Uani 1.0 2 d .
C51 C 1.1038(4) 0.8223(4) 0.2983(3) 0.0458(12) Uani 1.0 2 d .
C52 C 0.9287(4) 0.8768(4) 0.3113(3) 0.0442(11) Uani 1.0 2 d .
C53 C 0.8854(4) 0.7988(3) 0.3577(2) 0.0303(9) Uani 1.0 2 d .
C54 C 0.7511(5) 0.6453(5) 0.1590(3) 0.0541(14) Uani 1.0 2 d .
C55 C 0.6471(5) 0.9688(4) 0.3004(3) 0.0475(12) Uani 1.0 2 d .
C56 C 0.4454(4) 0.8951(4) 0.3617(3) 0.0485(12) Uani 1.0 2 d .
H1 H 0.928(4) 0.349(4) 0.244(3) 0.024(13) Uiso 1.0 2 d .
H16A H 0.9126 0.6590 0.3648 0.0467 Uiso 1.0 2 calc R
H16B H 0.9177 0.6792 0.2869 0.0467 Uiso 1.0 2 calc R
H17A H 0.8916 0.7951 0.4645 0.0475 Uiso 1.0 2 calc R
H17B H 0.8858 0.9009 0.4492 0.0475 Uiso 1.0 2 calc R
H18A H 1.1838 0.8437 0.3018 0.0550 Uiso 1.0 2 calc R
H18B H 1.0815 0.7932 0.2494 0.0550 Uiso 1.0 2 calc R
H20A H 0.2598 0.6856 0.3934 0.0601 Uiso 1.0 2 calc R
H20B H 0.2646 0.5825 0.4137 0.0601 Uiso 1.0 2 calc R
H20C H 0.3630 0.6411 0.3758 0.0601 Uiso 1.0 2 calc R
H24A H 1.1756 0.8097 0.4293 0.0452 Uiso 1.0 2 calc R
H24B H 1.0687 0.7392 0.4512 0.0452 Uiso 1.0 2 calc R
H25A H 0.6162 1.0447 0.4486 0.0518 Uiso 1.0 2 calc R
H25B H 0.7174 0.9972 0.4555 0.0518 Uiso 1.0 2 calc R
H25C H 0.6061 0.9549 0.4892 0.0518 Uiso 1.0 2 calc R
H26 H 0.479(5) 0.658(5) 0.262(3) 0.074(18) Uiso 1.0 2 d .
H28A H 0.7027 0.4772 0.4488 0.0568 Uiso 1.0 2 calc R
H28B H 0.6588 0.5688 0.4861 0.0568 Uiso 1.0 2 calc R
H28C H 0.7747 0.5862 0.4529 0.0568 Uiso 1.0 2 calc R
H29 H 0.3103 0.7794 0.6416 0.0670 Uiso 1.0 2 calc R
H30 H 0.2246 0.7029 0.5341 0.0586 Uiso 1.0 2 calc R
H31 H 0.6173 0.2767 -0.0346 0.0626 Uiso 1.0 2 calc R
H32 H 0.6653 0.1835 -0.1358 0.0693 Uiso 1.0 2 calc R
H33A H 0.7409 0.1689 0.2017 0.0695 Uiso 1.0 2 calc R
H33B H 0.7032 0.0649 0.1515 0.0695 Uiso 1.0 2 calc R
H33C H 0.7207 0.1639 0.1205 0.0695 Uiso 1.0 2 calc R
H34A H 0.6694 0.3280 0.1060 0.0584 Uiso 1.0 2 calc R
H34B H 0.7161 0.4244 0.0739 0.0584 Uiso 1.0 2 calc R
H34C H 0.7939 0.3841 0.1201 0.0584 Uiso 1.0 2 calc R
H35A H 0.4409 0.5833 0.1107 0.0643 Uiso 1.0 2 calc R
H35B H 0.5100 0.5083 0.1270 0.0643 Uiso 1.0 2 calc R
H35C H 0.5371 0.5632 0.0624 0.0643 Uiso 1.0 2 calc R
H36A H 1.1657 0.9811 0.4056 0.0530 Uiso 1.0 2 calc R
H36B H 1.0528 1.0133 0.4128 0.0530 Uiso 1.0 2 calc R
H37A H 0.6254 1.0313 0.3090 0.0570 Uiso 1.0 2 calc R
H37B H 0.6189 0.9325 0.2545 0.0570 Uiso 1.0 2 calc R
H37C H 0.7262 0.9811 0.3026 0.0570 Uiso 1.0 2 calc R
H38A H 0.8962 0.9338 0.3244 0.0530 Uiso 1.0 2 calc R
H38B H 0.9076 0.8482 0.2622 0.0530 Uiso 1.0 2 calc R
H39A H 1.3310 0.3597 0.1376 0.0537 Uiso 1.0 2 calc R
H39B H 1.3322 0.3442 0.2167 0.0537 Uiso 1.0 2 calc R
H40A H 0.7689 0.5180 0.2849 0.0581 Uiso 1.0 2 calc R
H40B H 0.6535 0.4474 0.2593 0.0581 Uiso 1.0 2 calc R
H40C H 0.7227 0.4246 0.3202 0.0581 Uiso 1.0 2 calc R
H42A H 1.0583 0.6117 0.1280 0.0726 Uiso 1.0 2 calc R
H42B H 0.9944 0.5647 0.1886 0.0726 Uiso 1.0 2 calc R
H42C H 0.9590 0.5181 0.1094 0.0726 Uiso 1.0 2 calc R
H43 H 1.0821 0.9617 0.2910 0.0594 Uiso 1.0 2 calc R
H44 H 0.8409 0.1552 -0.1417 0.0645 Uiso 1.0 2 calc R
H45 H 1.0994 0.6868 0.3305 0.0504 Uiso 1.0 2 calc R
H46 H 1.0675 0.9082 0.4940 0.0485 Uiso 1.0 2 calc R
H47A H 0.6716 0.8453 0.1550 0.0695 Uiso 1.0 2 calc R
H47B H 0.5482 0.8051 0.1273 0.0695 Uiso 1.0 2 calc R
H47C H 0.6430 0.7786 0.0800 0.0695 Uiso 1.0 2 calc R
H48A H 0.9068 0.4381 0.3938 0.0642 Uiso 1.0 2 calc R
H48B H 1.0156 0.5118 0.3781 0.0642 Uiso 1.0 2 calc R
H48C H 1.0136 0.4562 0.4425 0.0642 Uiso 1.0 2 calc R
H49A H 1.2401 0.2220 0.0426 0.0570 Uiso 1.0 2 calc R
H49B H 1.1817 0.1164 0.0588 0.0570 Uiso 1.0 2 calc R
H50A H 0.6858 0.8433 0.5269 0.0713 Uiso 1.0 2 calc R
H50B H 0.6805 0.7387 0.5479 0.0713 Uiso 1.0 2 calc R
H50C H 0.6790 0.8315 0.6064 0.0713 Uiso 1.0 2 calc R
H51A H 0.4650 0.4952 0.4086 0.0751 Uiso 1.0 2 calc R
H51B H 0.5102 0.4041 0.3720 0.0751 Uiso 1.0 2 calc R
H51C H 0.4583 0.4659 0.3260 0.0751 Uiso 1.0 2 calc R
H52A H 0.7499 0.5838 0.1753 0.0649 Uiso 1.0 2 calc R
H52B H 0.8050 0.6986 0.1870 0.0649 Uiso 1.0 2 calc R
H52C H 0.7701 0.6389 0.1104 0.0649 Uiso 1.0 2 calc R
H53A H 1.2807 0.5103 0.2076 0.0604 Uiso 1.0 2 calc R
H53B H 1.1916 0.5528 0.2520 0.0604 Uiso 1.0 2 calc R
H53C H 1.2495 0.6078 0.1929 0.0604 Uiso 1.0 2 calc R
H54A H 1.1229 0.4511 0.0202 0.0646 Uiso 1.0 2 calc R
H54B H 1.2337 0.4394 0.0529 0.0646 Uiso 1.0 2 calc R
H54C H 1.2113 0.5461 0.0562 0.0646 Uiso 1.0 2 calc R
H55A H 0.8442 0.0641 0.0237 0.0565 Uiso 1.0 2 calc R
H55B H 0.8321 -0.0230 0.0670 0.0565 Uiso 1.0 2 calc R
H55C H 0.9493 0.0317 0.0470 0.0565 Uiso 1.0 2 calc R
H56A H 1.5184 0.2096 0.0750 0.0598 Uiso 1.0 2 calc R
H56B H 1.4462 0.2779 0.0510 0.0598 Uiso 1.0 2 calc R
H57A H 0.9933 0.0498 0.2027 0.0614 Uiso 1.0 2 calc R
H57B H 0.8697 -0.0102 0.1944 0.0614 Uiso 1.0 2 calc R
H57C H 0.9056 0.0870 0.2517 0.0614 Uiso 1.0 2 calc R
H58A H 0.9030 0.1998 0.3605 0.0682 Uiso 1.0 2 calc R
H58B H 0.9808 0.2493 0.4276 0.0682 Uiso 1.0 2 calc R
H58C H 1.0236 0.1846 0.3637 0.0682 Uiso 1.0 2 calc R
H59A H 0.4154 0.8646 0.3149 0.0582 Uiso 1.0 2 calc R
H59B H 0.4369 0.9627 0.3719 0.0582 Uiso 1.0 2 calc R
H59C H 0.4069 0.8579 0.3953 0.0582 Uiso 1.0 2 calc R
H60 H 0.4981 0.8254 0.6532 0.0709 Uiso 1.0 2 calc R
H61A H 1.2131 0.4317 0.3282 0.0637 Uiso 1.0 2 calc R
H61B H 1.2061 0.3164 0.3164 0.0637 Uiso 1.0 2 calc R
H61C H 1.2056 0.3766 0.3931 0.0637 Uiso 1.0 2 calc R
H62A H 1.1838 0.0875 0.1861 0.0743 Uiso 1.0 2 calc R
H62B H 1.2400 0.1763 0.2463 0.0743 Uiso 1.0 2 calc R
H63 H 1.3566 0.1086 0.0123 0.0647 Uiso 1.0 2 calc R
H64A H 1.0494 0.2404 -0.0855 0.0690 Uiso 1.0 2 calc R
H64B H 1.0091 0.1398 -0.0575 0.0690 Uiso 1.0 2 calc R
H64C H 1.0535 0.2399 -0.0041 0.0690 Uiso 1.0 2 calc R
H65 H 1.5045 0.3353 0.1700 0.0621 Uiso 1.0 2 calc R
H66A H 1.4476 0.2371 0.2542 0.0745 Uiso 1.0 2 calc R
H66B H 1.5191 0.1850 0.1997 0.0745 Uiso 1.0 2 calc R
H67A H 1.4235 0.0391 0.1014 0.0806 Uiso 1.0 2 calc R
H67B H 1.2939 0.0069 0.0969 0.0806 Uiso 1.0 2 calc R
H68 H 1.3597 0.0659 0.2196 0.0854 Uiso 1.0 2 calc R

loop_
_atom_site_aniso_label
_atom_site_aniso_U_11
_atom_site_aniso_U_22
_atom_site_aniso_U_33
_atom_site_aniso_U_12
_atom_site_aniso_U_13
_atom_site_aniso_U_23
V1 0.0370(4) 0.0257(4) 0.0260(4) 0.0004(3) 0.0032(3) 0.0093(3)
V2 0.0334(4) 0.0274(4) 0.0284(4) 0.0089(3) 0.0034(3) 0.0095(3)
P1 0.0466(7) 0.0286(6) 0.0379(7) -0.0015(6) 0.0044(5) 0.0111(5)
P2 0.0364(6) 0.0259(5) 0.0350(6) 0.0004(5) 0.0056(5) 0.0096(4)
P3 0.0395(7) 0.0317(6) 0.0380(7) 0.0147(5) 0.0090(5) 0.0115(5)
P4 0.0396(7) 0.0264(6) 0.0424(7) 0.0055(5) -0.0014(5) 0.0092(5)
Si1 0.0497(8) 0.0395(7) 0.0270(6) 0.0187(6) 0.0059(5) 0.0089(5)
Si7 0.0431(7) 0.0364(7) 0.0303(7) -0.0040(6) -0.0042(5) 0.0082(5)
O1 0.0471(19) 0.0333(16) 0.0396(18) 0.0045(15) -0.0016(14) 0.0106(13)
O10 0.0386(18) 0.0477(19) 0.0407(19) 0.0079(15) 0.0107(13) 0.0102(14)
N1 0.044(3) 0.0293(18) 0.0302(19) -0.0072(17) 0.0027(15) 0.0084(14)
N2 0.037(2) 0.0254(17) 0.038(2) 0.0102(16) 0.0031(15) 0.0118(14)
C1 0.030(3) 0.035(3) 0.038(3) 0.0021(19) 0.0007(17) 0.0085(18)
C2 0.054(4) 0.059(4) 0.088(5) 0.024(3) 0.023(3) 0.038(3)
C3 0.038(3) 0.045(3) 0.052(3) 0.002(3) 0.000(2) -0.001(3)
C4 0.037(3) 0.047(3) 0.045(3) 0.005(3) -0.0056(19) -0.001(2)
C5 0.071(4) 0.069(4) 0.095(5) 0.033(4) 0.027(4) 0.050(4)
C6 0.048(4) 0.051(4) 0.108(6) 0.018(3) 0.024(4) 0.020(4)
C7 0.053(4) 0.042(3) 0.056(4) -0.000(3) 0.001(3) -0.004(3)
C8 0.033(3) 0.051(3) 0.059(4) 0.000(3) 0.005(2) 0.001(3)
C9 0.042(3) 0.058(4) 0.048(3) 0.003(3) -0.004(2) 0.003(3)
C10 0.053(4) 0.088(5) 0.050(4) 0.025(4) 0.001(3) 0.014(3)
C11 0.052(3) 0.029(2) 0.030(3) -0.002(2) -0.0015(19) 0.0156(17)
C12 0.048(3) 0.025(2) 0.054(3) 0.003(2) -0.002(2) 0.0169(19)
C13 0.053(4) 0.035(3) 0.068(4) 0.001(3) -0.014(3) 0.023(3)
C14 0.070(4) 0.041(3) 0.054(4) -0.009(3) -0.014(3) 0.018(3)
C15 0.078(4) 0.041(3) 0.032(3) -0.013(3) 0.003(3) 0.013(2)
C16 0.058(3) 0.030(3) 0.046(3) 0.001(3) 0.008(3) 0.017(2)
C17 0.047(3) 0.034(3) 0.064(4) 0.008(3) -0.003(3) 0.009(3)
C18 0.072(4) 0.047(3) 0.050(4) 0.004(3) 0.019(3) 0.010(3)
C19 0.038(3) 0.029(3) 0.041(3) 0.011(2) 0.0048(19) 0.0112(18)
C20 0.085(5) 0.053(3) 0.040(3) 0.021(3) 0.010(3) 0.020(3)
C21 0.067(4) 0.059(4) 0.038(3) 0.026(3) 0.001(3) 0.003(3)
C22 0.057(4) 0.059(4) 0.041(3) 0.013(3) -0.004(3) 0.005(3)
C23 0.059(4) 0.030(3) 0.045(3) -0.002(3) 0.005(3) 0.0057(19)
C24 0.044(3) 0.046(3) 0.089(5) 0.005(3) 0.021(3) 0.032(3)
C25 0.062(4) 0.040(3) 0.049(3) -0.005(3) -0.001(3) 0.024(3)
C26 0.067(4) 0.045(3) 0.042(3) -0.010(3) 0.003(3) 0.018(3)
C27 0.057(4) 0.027(3) 0.097(5) 0.007(3) 0.002(3) 0.014(3)
C28 0.060(4) 0.038(3) 0.043(3) -0.006(3) 0.001(3) 0.004(2)
C29 0.049(3) 0.026(2) 0.035(3) 0.008(2) 0.0108(19) 0.0122(17)
C30 0.046(3) 0.046(3) 0.059(4) 0.003(3) 0.007(3) 0.024(3)
C31 0.039(3) 0.033(3) 0.042(3) 0.006(2) 0.0023(19) 0.0041(18)
C32 0.060(4) 0.035(3) 0.050(3) 0.012(3) 0.000(3) 0.004(2)
C33 0.068(4) 0.041(3) 0.041(3) 0.021(3) 0.008(3) 0.017(2)
C34 0.043(3) 0.043(3) 0.042(3) 0.016(3) 0.0055(19) 0.004(2)
C35 0.041(3) 0.034(3) 0.044(3) 0.011(2) 0.0052(19) 0.0044(19)
C36 0.055(3) 0.032(3) 0.045(3) 0.012(3) 0.007(2) 0.0098(19)
C37 0.113(6) 0.041(3) 0.034(3) 0.039(4) -0.004(3) 0.008(2)
C38 0.086(5) 0.050(3) 0.048(4) 0.035(4) 0.030(3) 0.025(3)
C39 0.058(4) 0.033(3) 0.063(4) 0.017(3) 0.024(3) 0.020(3)
C40 0.044(3) 0.026(2) 0.055(3) 0.009(2) 0.018(2) 0.0156(19)
C41 0.035(3) 0.034(3) 0.075(4) 0.002(3) -0.003(3) -0.002(3)
C42 0.065(4) 0.025(2) 0.042(3) 0.010(3) -0.003(3) 0.0123(18)
C43 0.039(3) 0.034(3) 0.043(3) 0.010(2) 0.0012(19) 0.0112(18)
C44 0.055(4) 0.052(3) 0.045(3) -0.002(3) -0.001(3) 0.003(3)
C45 0.077(4) 0.046(3) 0.046(3) -0.000(3) -0.002(3) 0.015(3)
C46 0.041(3) 0.032(3) 0.113(5) -0.001(3) 0.003(3) 0.023(3)
C47 0.083(5) 0.033(3) 0.060(4) 0.007(3) -0.031(3) 0.011(3)
C48 0.035(3) 0.035(3) 0.062(4) 0.007(2) -0.001(2) 0.011(2)
C49 0.047(3) 0.037(3) 0.034(3) 0.006(3) 0.0010(19) 0.0001(18)
C50 0.033(3) 0.045(3) 0.037(3) 0.012(2) -0.0014(17) 0.0091(19)
C51 0.035(3) 0.063(4) 0.037(3) 0.004(3) 0.0064(19) 0.013(3)
C52 0.040(3) 0.045(3) 0.049(3) 0.003(3) 0.001(2) 0.023(3)
C53 0.033(3) 0.027(2) 0.033(3) 0.0069(18) 0.0043(16) 0.0108(16)
C54 0.054(4) 0.068(4) 0.039(3) 0.013(3) 0.004(3) 0.007(3)
C55 0.064(4) 0.043(3) 0.044(3) 0.022(3) 0.019(3) 0.015(2)
C56 0.045(3) 0.047(3) 0.060(4) 0.022(3) 0.001(3) 0.015(3)

loop_
_atom_type_symbol
_atom_type_description
_atom_type_scat_dispersion_real
_atom_type_scat_dispersion_imag
_atom_type_scat_source
C C 0.0033 0.0016
;
International Tables for Crystallography
(1992, Vol. C, Tables 4.2.6.8 and 6.1.1.4)
;
H H 0.0000 0.0000
;
International Tables for Crystallography
(1992, Vol. C, Table 6.1.1.4)
;
N N 0.0061 0.0033
;
International Tables for Crystallography
(1992, Vol. C, Tables 4.2.6.8 and 6.1.1.4)
;
O O 0.0106 0.0060
;
International Tables for Crystallography
(1992, Vol. C, Tables 4.2.6.8 and 6.1.1.4)
;
P P 0.1023 0.0942
;
International Tables for Crystallography
(1992, Vol. C, Tables 4.2.6.8 and 6.1.1.4)
;
Si Si 0.0817 0.0704
;
International Tables for Crystallography
(1992, Vol. C, Tables 4.2.6.8 and 6.1.1.4)
;
V V 0.3005 0.5294
;
International Tables for Crystallography
(1992, Vol. C, Tables 4.2.6.8 and 6.1.1.4)
;

loop_
_geom_angle_atom_site_label_1
_geom_angle_atom_site_label_2
_geom_angle_atom_site_label_3
_geom_angle
_geom_angle_publ_flag
P1 V1 P2 164.89(6) yes
P1 V1 O1 77.74(10) yes
P1 V1 N1 96.11(13) yes
P1 V1 C19 94.26(14) yes
P2 V1 O1 87.41(10) yes
P2 V1 N1 96.06(13) yes
P2 V1 C19 90.78(14) yes
O1 V1 N1 132.92(16) yes
O1 V1 C19 120.3(2) yes
N1 V1 C19 106.7(2) yes
P3 V2 P4 164.43(5) yes
P3 V2 O10 85.02(12) yes
P3 V2 N2 96.10(13) yes
P3 V2 C43 93.23(16) yes
P4 V2 O10 79.41(12) yes
P4 V2 N2 94.53(14) yes
P4 V2 C43 94.26(16) yes
O10 V2 N2 133.60(16) yes
O10 V2 C43 118.26(18) yes
N2 V2 C43 108.01(19) yes
V1 P1 C26 113.29(17) yes
V1 P1 C27 113.05(17) yes
V1 P1 C28 121.19(19) yes
C26 P1 C27 101.7(3) yes
C26 P1 C28 103.5(3) yes
C27 P1 C28 101.8(3) yes
V1 P2 C23 120.24(17) yes
V1 P2 C24 115.30(18) yes
V1 P2 C25 114.14(16) yes
C23 P2 C24 101.2(3) yes
C23 P2 C25 101.0(3) yes
C24 P2 C25 102.4(3) yes
V2 P3 C36 118.80(18) yes
V2 P3 C55 114.99(18) yes
V2 P3 C56 114.69(18) yes
C36 P3 C55 102.4(2) yes
C36 P3 C56 101.7(3) yes
C55 P3 C56 101.9(3) yes
V2 P4 C32 120.84(18) yes
V2 P4 C33 113.43(16) yes
V2 P4 C46 114.1(2) yes
C32 P4 C33 103.3(3) yes
C32 P4 C46 102.0(3) yes
C33 P4 C46 100.6(3) yes
C19 Si1 C20 113.8(3) yes
C19 Si1 C21 111.3(3) yes
C19 Si1 C22 111.3(3) yes
C20 Si1 C21 107.2(3) yes
C20 Si1 C22 105.3(3) yes
C21 Si1 C22 107.5(3) yes
C43 Si7 C44 111.0(3) yes
C43 Si7 C45 113.1(3) yes
C43 Si7 C54 112.3(3) yes
C44 Si7 C45 107.0(3) yes
C44 Si7 C54 106.8(3) yes
C45 Si7 C54 106.2(3) yes
V1 O1 C11 149.7(3) yes
V2 O10 C29 159.6(3) yes
V1 N1 C1 168.6(4) yes
V2 N2 C53 169.7(3) yes
N1 C1 C2 111.9(4) yes
N1 C1 C3 110.1(4) yes
N1 C1 C4 108.2(4) yes
C2 C1 C3 110.4(5) yes
C2 C1 C4 108.7(4) yes
C3 C1 C4 107.3(4) yes
C1 C2 C5 110.7(5) yes
C1 C3 C7 110.4(4) yes
C1 C4 C9 109.0(4) yes
C2 C5 C6 107.2(6) yes
C2 C5 C10 109.4(6) yes
C6 C5 C10 109.2(6) yes
C5 C6 C7 109.6(5) yes
C3 C7 C6 108.6(5) yes
C3 C7 C8 108.8(5) yes
C6 C7 C8 110.4(5) yes
C7 C8 C9 109.2(5) yes
C4 C9 C8 110.2(5) yes
C4 C9 C10 110.1(5) yes
C8 C9 C10 110.7(5) yes
C5 C10 C9 110.3(5) yes
O1 C11 C12 120.0(4) yes
O1 C11 C16 119.6(5) yes
C12 C11 C16 120.3(5) yes
C11 C12 C13 119.5(5) yes
C11 C12 C17 118.9(4) yes
C13 C12 C17 121.5(5) yes
C12 C13 C14 121.3(6) yes
C13 C14 C15 118.8(5) yes
C14 C15 C16 122.1(5) yes
C11 C16 C15 117.8(5) yes
C11 C16 C18 120.4(5) yes
C15 C16 C18 121.8(5) yes
V1 C19 Si1 140.6(4) yes
O10 C29 C40 117.7(4) yes
O10 C29 C42 121.4(5) yes
C40 C29 C42 120.9(5) yes
C48 C30 C51 110.6(5) yes
C48 C30 C52 108.5(4) yes
C51 C30 C52 108.8(4) yes
C34 C31 C53 110.5(4) yes
C31 C34 C50 108.0(4) yes
C31 C34 C51 107.9(5) yes
C50 C34 C51 110.3(4) yes
C49 C35 C53 109.8(4) yes
C38 C37 C42 122.3(5) yes
C37 C38 C39 119.5(6) yes
C38 C39 C40 122.0(6) yes
C29 C40 C39 118.3(4) yes
C29 C40 C41 118.8(5) yes
C39 C40 C41 122.9(5) yes
C29 C42 C37 117.0(5) yes
C29 C42 C47 120.0(5) yes
C37 C42 C47 122.9(5) yes
V2 C43 Si7 140.1(3) yes
C30 C48 C49 109.9(4) yes
C35 C49 C48 108.8(5) yes
C35 C49 C50 108.8(4) yes
C48 C49 C50 110.3(4) yes
C34 C50 C49 110.7(5) yes
C30 C51 C34 110.8(5) yes
C30 C52 C53 110.2(5) yes
N2 C53 C31 109.3(3) yes
N2 C53 C35 110.5(4) yes
N2 C53 C52 110.5(4) yes
C31 C53 C35 108.8(4) yes
C31 C53 C52 108.3(4) yes
C35 C53 C52 109.4(4) yes
C1 C2 H62A 109.493 no
C1 C2 H62B 109.495 no
C5 C2 H62A 109.499 no
C5 C2 H62B 109.498 no
H62A C2 H62B 108.063 no
C1 C3 H49A 109.590 no
C1 C3 H49B 109.579 no
C7 C3 H49A 109.578 no
C7 C3 H49B 109.577 no
H49A C3 H49B 108.126 no
C1 C4 H39A 109.896 no
C1 C4 H39B 109.891 no
C9 C4 H39A 109.891 no
C9 C4 H39B 109.889 no
H39A C4 H39B 108.305 no
C2 C5 H68 110.341 no
C6 C5 H68 110.335 no
C10 C5 H68 110.333 no
C5 C6 H67A 109.744 no
C5 C6 H67B 109.745 no
C7 C6 H67A 109.751 no
C7 C6 H67B 109.751 no
H67A C6 H67B 108.215 no
C3 C7 H63 109.662 no
C6 C7 H63 109.658 no
C8 C7 H63 109.661 no
C7 C8 H56A 109.836 no
C7 C8 H56B 109.841 no
C9 C8 H56A 109.840 no
C9 C8 H56B 109.841 no
H56A C8 H56B 108.266 no
C4 C9 H65 108.594 no
C8 C9 H65 108.590 no
C10 C9 H65 108.588 no
C5 C10 H66A 109.590 no
C5 C10 H66B 109.594 no
C9 C10 H66A 109.591 no
C9 C10 H66B 109.592 no
H66A C10 H66B 108.136 no
C12 C13 H31 119.328 no
C14 C13 H31 119.337 no
C13 C14 H32 120.577 no
C15 C14 H32 120.574 no
C14 C15 H44 118.954 no
C16 C15 H44 118.947 no
C12 C17 H34A 109.470 no
C12 C17 H34B 109.470 no
C12 C17 H34C 109.466 no
H34A C17 H34B 109.473 no
H34A C17 H34C 109.477 no
H34B C17 H34C 109.471 no
C16 C18 H64A 109.468 no
C16 C18 H64B 109.470 no
C16 C18 H64C 109.472 no
H64A C18 H64B 109.473 no
H64A C18 H64C 109.475 no
H64B C18 H64C 109.469 no
V1 C19 H1 108(4) no
Si1 C19 H1 111(4) no
Si1 C20 H58A 109.471 no
Si1 C20 H58B 109.470 no
Si1 C20 H58C 109.477 no
H58A C20 H58B 109.468 no
H58A C20 H58C 109.469 no
H58B C20 H58C 109.473 no
Si1 C21 H48A 109.472 no
Si1 C21 H48B 109.470 no
Si1 C21 H48C 109.476 no
H48A C21 H48B 109.464 no
H48A C21 H48C 109.472 no
H48B C21 H48C 109.474 no
Si1 C22 H61A 109.473 no
Si1 C22 H61B 109.474 no
Si1 C22 H61C 109.463 no
H61A C22 H61B 109.474 no
H61A C22 H61C 109.473 no
H61B C22 H61C 109.471 no
P2 C23 H55A 109.472 no
P2 C23 H55B 109.460 no
P2 C23 H55C 109.472 no
H55A C23 H55B 109.475 no
H55A C23 H55C 109.472 no
H55B C23 H55C 109.477 no
P2 C24 H33A 109.470 no
P2 C24 H33B 109.474 no
P2 C24 H33C 109.481 no
H33A C24 H33B 109.465 no
H33A C24 H33C 109.473 no
H33B C24 H33C 109.465 no
P2 C25 H57A 109.467 no
P2 C25 H57B 109.470 no
P2 C25 H57C 109.465 no
H57A C25 H57B 109.471 no
H57A C25 H57C 109.472 no
H57B C25 H57C 109.482 no
P1 C26 H54A 109.476 no
P1 C26 H54B 109.475 no
P1 C26 H54C 109.478 no
H54A C26 H54B 109.467 no
H54A C26 H54C 109.467 no
H54B C26 H54C 109.463 no
P1 C27 H42A 109.472 no
P1 C27 H42B 109.482 no
P1 C27 H42C 109.479 no
H42A C27 H42B 109.465 no
H42A C27 H42C 109.464 no
H42B C27 H42C 109.465 no
P1 C28 H53A 109.473 no
P1 C28 H53B 109.474 no
P1 C28 H53C 109.473 no
H53A C28 H53B 109.466 no
H53A C28 H53C 109.466 no
H53B C28 H53C 109.476 no
C48 C30 H43 109.645 no
C51 C30 H43 109.647 no
C52 C30 H43 109.650 no
C34 C31 H16A 109.534 no
C34 C31 H16B 109.543 no
C53 C31 H16A 109.542 no
C53 C31 H16B 109.546 no
H16A C31 H16B 108.089 no
P4 C32 H40A 109.480 no
P4 C32 H40B 109.478 no
P4 C32 H40C 109.472 no
H40A C32 H40B 109.467 no
H40A C32 H40C 109.467 no
H40B C32 H40C 109.465 no
P4 C33 H28A 109.466 no
P4 C33 H28B 109.470 no
P4 C33 H28C 109.471 no
H28A C33 H28B 109.478 no
H28A C33 H28C 109.475 no
H28B C33 H28C 109.469 no
C31 C34 H45 110.212 no
C50 C34 H45 110.223 no
C51 C34 H45 110.211 no
C49 C35 H17A 109.711 no
C49 C35 H17B 109.708 no
C53 C35 H17A 109.722 no
C53 C35 H17B 109.716 no
H17A C35 H17B 108.189 no
P3 C36 H25A 109.465 no
P3 C36 H25B 109.469 no
P3 C36 H25C 109.466 no
H25A C36 H25B 109.474 no
H25A C36 H25C 109.479 no
H25B C36 H25C 109.473 no
C38 C37 H60 118.840 no
C42 C37 H60 118.842 no
C37 C38 H29 120.249 no
C39 C38 H29 120.244 no
C38 C39 H30 119.003 no
C40 C39 H30 119.022 no
C40 C41 H20A 109.469 no
C40 C41 H20B 109.475 no
C40 C41 H20C 109.466 no
H20A C41 H20B 109.471 no
H20A C41 H20C 109.476 no
H20B C41 H20C 109.469 no
V2 C43 H26 108(3) no
Si7 C43 H26 111(3) no
Si7 C44 H35A 109.467 no
Si7 C44 H35B 109.473 no
Si7 C44 H35C 109.471 no
H35A C44 H35B 109.475 no
H35A C44 H35C 109.472 no
H35B C44 H35C 109.470 no
Si7 C45 H47A 109.471 no
Si7 C45 H47B 109.476 no
Si7 C45 H47C 109.461 no
H47A C45 H47B 109.471 no
H47A C45 H47C 109.473 no
H47B C45 H47C 109.475 no
P4 C46 H51A 109.474 no
P4 C46 H51B 109.473 no
P4 C46 H51C 109.471 no
H51A C46 H51B 109.476 no
H51A C46 H51C 109.471 no
H51B C46 H51C 109.463 no
C42 C47 H50A 109.469 no
C42 C47 H50B 109.472 no
C42 C47 H50C 109.473 no
H50A C47 H50B 109.467 no
H50A C47 H50C 109.468 no
H50B C47 H50C 109.478 no
C30 C48 H36A 109.691 no
C30 C48 H36B 109.688 no
C49 C48 H36A 109.698 no
C49 C48 H36B 109.692 no
H36A C48 H36B 108.189 no
C35 C49 H46 109.643 no
C48 C49 H46 109.639 no
C50 C49 H46 109.634 no
C34 C50 H24A 109.493 no
C34 C50 H24B 109.499 no
C49 C50 H24A 109.501 no
C49 C50 H24B 109.508 no
H24A C50 H24B 108.078 no
C30 C51 H18A 109.482 no
C30 C51 H18B 109.476 no
C34 C51 H18A 109.467 no
C34 C51 H18B 109.477 no
H18A C51 H18B 108.058 no
C30 C52 H38A 109.630 no
C30 C52 H38B 109.636 no
C53 C52 H38A 109.624 no
C53 C52 H38B 109.620 no
H38A C52 H38B 108.147 no
Si7 C54 H52A 109.476 no
Si7 C54 H52B 109.471 no
Si7 C54 H52C 109.465 no
H52A C54 H52B 109.473 no
H52A C54 H52C 109.476 no
H52B C54 H52C 109.466 no
P3 C55 H37A 109.476 no
P3 C55 H37B 109.470 no
P3 C55 H37C 109.476 no
H37A C55 H37B 109.468 no
H37A C55 H37C 109.470 no
H37B C55 H37C 109.467 no
P3 C56 H59A 109.469 no
P3 C56 H59B 109.470 no
P3 C56 H59C 109.461 no
H59A C56 H59B 109.479 no
H59A C56 H59C 109.479 no
H59B C56 H59C 109.469 no

loop_
_geom_bond_atom_site_label_1
_geom_bond_atom_site_label_2
_geom_bond_distance
_geom_bond_publ_flag
V1 P1 2.4810(15) yes
V1 P2 2.4764(14) yes
V1 O1 1.937(4) yes
V1 N1 1.637(5) yes
V1 C19 1.878(5) yes
V2 P3 2.4925(17) yes
V2 P4 2.4863(16) yes
V2 O10 1.921(4) yes
V2 N2 1.654(4) yes
V2 C43 1.879(5) yes
P1 C26 1.814(6) yes
P1 C27 1.812(7) yes
P1 C28 1.816(5) yes
P2 C23 1.807(5) yes
P2 C24 1.815(6) yes
P2 C25 1.809(6) yes
P3 C36 1.836(5) yes
P3 C55 1.825(6) yes
P3 C56 1.824(6) yes
P4 C32 1.827(6) yes
P4 C33 1.810(6) yes
P4 C46 1.824(5) yes
Si1 C19 1.827(5) yes
Si1 C20 1.870(6) yes
Si1 C21 1.865(6) yes
Si1 C22 1.866(6) yes
Si7 C43 1.847(5) yes
Si7 C44 1.862(5) yes
Si7 C45 1.892(6) yes
Si7 C54 1.874(6) yes
O1 C11 1.337(6) yes
O10 C29 1.343(6) yes
N1 C1 1.483(7) yes
N2 C53 1.451(6) yes
C1 C2 1.515(9) yes
C1 C3 1.530(7) yes
C1 C4 1.549(6) yes
C2 C5 1.536(10) yes
C3 C7 1.549(8) yes
C4 C9 1.531(8) yes
C5 C6 1.578(10) yes
C5 C10 1.517(8) yes
C6 C7 1.511(10) yes
C7 C8 1.519(7) yes
C8 C9 1.515(8) yes
C9 C10 1.486(10) yes
C11 C12 1.395(8) yes
C11 C16 1.419(7) yes
C12 C13 1.390(7) yes
C12 C17 1.503(7) yes
C13 C14 1.381(8) yes
C14 C15 1.388(10) yes
C15 C16 1.396(7) yes
C16 C18 1.495(9) yes
C29 C40 1.430(7) yes
C29 C42 1.392(6) yes
C30 C48 1.543(7) yes
C30 C51 1.503(8) yes
C30 C52 1.537(7) yes
C31 C34 1.543(7) yes
C31 C53 1.546(7) yes
C34 C50 1.523(6) yes
C34 C51 1.525(8) yes
C35 C49 1.554(7) yes
C35 C53 1.526(6) yes
C37 C38 1.363(10) yes
C37 C42 1.426(8) yes
C38 C39 1.371(8) yes
C39 C40 1.382(8) yes
C40 C41 1.489(7) yes
C42 C47 1.494(8) yes
C48 C49 1.507(7) yes
C49 C50 1.525(7) yes
C52 C53 1.531(7) yes
C2 H62A 0.970 no
C2 H62B 0.970 no
C3 H49A 0.970 no
C3 H49B 0.970 no
C4 H39A 0.970 no
C4 H39B 0.970 no
C5 H68 0.980 no
C6 H67A 0.970 no
C6 H67B 0.970 no
C7 H63 0.980 no
C8 H56A 0.970 no
C8 H56B 0.970 no
C9 H65 0.980 no
C10 H66A 0.970 no
C10 H66B 0.970 no
C13 H31 0.930 no
C14 H32 0.930 no
C15 H44 0.930 no
C17 H34A 0.960 no
C17 H34B 0.960 no
C17 H34C 0.960 no
C18 H64A 0.960 no
C18 H64B 0.960 no
C18 H64C 0.960 no
C19 H1 0.72(5) no
C20 H58A 0.960 no
C20 H58B 0.960 no
C20 H58C 0.960 no
C21 H48A 0.960 no
C21 H48B 0.960 no
C21 H48C 0.960 no
C22 H61A 0.960 no
C22 H61B 0.960 no
C22 H61C 0.960 no
C23 H55A 0.960 no
C23 H55B 0.960 no
C23 H55C 0.960 no
C24 H33A 0.960 no
C24 H33B 0.960 no
C24 H33C 0.960 no
C25 H57A 0.960 no
C25 H57B 0.960 no
C25 H57C 0.960 no
C26 H54A 0.960 no
C26 H54B 0.960 no
C26 H54C 0.960 no
C27 H42A 0.960 no
C27 H42B 0.960 no
C27 H42C 0.960 no
C28 H53A 0.960 no
C28 H53B 0.960 no
C28 H53C 0.960 no
C30 H43 0.980 no
C31 H16A 0.970 no
C31 H16B 0.970 no
C32 H40A 0.960 no
C32 H40B 0.960 no
C32 H40C 0.960 no
C33 H28A 0.960 no
C33 H28B 0.960 no
C33 H28C 0.960 no
C34 H45 0.980 no
C35 H17A 0.970 no
C35 H17B 0.970 no
C36 H25A 0.960 no
C36 H25B 0.960 no
C36 H25C 0.960 no
C37 H60 0.930 no
C38 H29 0.930 no
C39 H30 0.930 no
C41 H20A 0.960 no
C41 H20B 0.960 no
C41 H20C 0.960 no
C43 H26 1.11(6) no
C44 H35A 0.960 no
C44 H35B 0.960 no
C44 H35C 0.960 no
C45 H47A 0.960 no
C45 H47B 0.960 no
C45 H47C 0.960 no
C46 H51A 0.960 no
C46 H51B 0.960 no
C46 H51C 0.960 no
C47 H50A 0.960 no
C47 H50B 0.960 no
C47 H50C 0.960 no
C48 H36A 0.970 no
C48 H36B 0.970 no
C49 H46 0.980 no
C50 H24A 0.970 no
C50 H24B 0.970 no
C51 H18A 0.970 no
C51 H18B 0.970 no
C52 H38A 0.970 no
C52 H38B 0.970 no
C54 H52A 0.960 no
C54 H52B 0.960 no
C54 H52C 0.960 no
C55 H37A 0.960 no
C55 H37B 0.960 no
C55 H37C 0.960 no
C56 H59A 0.960 no
C56 H59B 0.960 no
C56 H59C 0.960 no

loop_
_geom_contact_atom_site_label_1
_geom_contact_atom_site_label_2
_geom_contact_distance
_geom_contact_publ_flag
_geom_contact_site_symmetry_2
P2 C11 3.501(5) no .
O1 C17 2.794(7) no .
O1 C18 2.839(7) no .
O1 C26 3.339(6) no .
O1 C27 3.209(6) no .
O10 C33 3.442(7) no .
O10 C41 2.774(6) no .
O10 C46 3.242(7) no .
O10 C47 2.845(6) no .
O10 C56 3.517(7) no .
C1 C6 2.930(9) no .
C1 C8 2.955(7) no .
C1 C10 2.927(8) no .
C2 C7 2.943(9) no .
C2 C8 3.527(9) no .
C2 C9 2.903(8) no .
C3 C5 2.953(10) no .
C3 C9 2.900(7) no .
C3 C10 3.512(8) no .
C4 C5 2.924(10) no .
C4 C6 3.532(9) no .
C4 C7 2.933(8) no .
C5 C8 2.927(9) no .
C6 C9 2.910(8) no .
C7 C10 2.915(8) no .
C11 C14 2.796(7) no .
C12 C15 2.774(7) no .
C13 C16 2.797(9) no .
C16 C23 3.520(8) no .
C18 C23 3.570(8) no .
C29 C38 2.788(8) no .
C30 C31 2.923(7) no .
C30 C35 2.937(8) no .
C30 C50 2.918(8) no .
C31 C48 3.524(6) no .
C31 C49 2.931(6) no .
C34 C35 2.955(7) no .
C34 C48 2.932(7) no .
C34 C52 2.939(8) no .
C35 C51 3.528(7) no .
C37 C40 2.774(7) no .
C39 C42 2.800(8) no .
C48 C53 2.933(6) no .
C49 C51 2.926(7) no .
C49 C52 2.933(7) no .
C50 C52 3.521(8) no .
C50 C53 2.936(7) no .
C51 C53 2.929(7) no .
C3 C23 3.598(7) no 2_755
C8 C17 3.597(7) no 1_655
C12 C26 3.595(8) no 2_765
C17 C8 3.597(7) no 1_455
C23 C3 3.598(7) no 2_755
C25 C52 3.507(8) no 1_545
C26 C12 3.595(8) no 2_765
C52 C25 3.507(8) no 1_565
V1 H34C 3.4246 no .
V1 H42C 3.5933 no .
V1 H64C 3.0426 no .
V2 H20C 3.3395 no .
V2 H50A 3.4604 no .
P1 H1 3.38(5) no .
P1 H39A 3.3834 no .
P2 H1 3.28(5) no .
P3 H26 3.54(6) no .
P3 H50A 3.5243 no .
P4 H16A 3.4137 no .
P4 H26 3.49(7) no .
O1 H1 3.24(5) no .
O1 H33C 3.2883 no .
O1 H34A 3.4446 no .
O1 H34B 3.4316 no .
O1 H34C 2.3234 no .
O1 H42C 2.7116 no .
O1 H54A 2.9188 no .
O1 H55A 3.4294 no .
O1 H64A 3.4722 no .
O1 H64B 3.4919 no .
O1 H64C 2.3789 no .
O10 H20A 3.4319 no .
O10 H20B 3.4033 no .
O10 H20C 2.2888 no .
O10 H25C 3.3674 no .
O10 H26 3.20(6) no .
O10 H28B 3.0535 no .
O10 H50A 2.7891 no .
O10 H50B 2.8141 no .
O10 H51A 2.8333 no .
O10 H51C 3.5139 no .
O10 H59C 3.0748 no .
N1 H1 3.42(5) no .
N1 H39A 2.6402 no .
N1 H39B 2.6498 no .
N1 H49A 2.6458 no .
N1 H49B 2.6702 no .
N1 H53A 3.5738 no .
N1 H54B 3.5678 no .
N1 H57A 3.2384 no .
N1 H61B 3.0714 no .
N1 H62A 2.6912 no .
N1 H62B 2.6619 no .
N1 H64C 3.2441 no .
N2 H16A 2.6404 no .
N2 H16B 2.6316 no .
N2 H17A 2.6386 no .
N2 H17B 2.6513 no .
N2 H28C 3.4770 no .
N2 H37C 3.4314 no .
N2 H38A 2.6552 no .
N2 H38B 2.6365 no .
N2 H40A 3.4496 no .
N2 H52B 3.1476 no .
C1 H56B 3.2770 no .
C1 H61B 3.3157 no .
C1 H63 3.3719 no .
C1 H65 3.3517 no .
C1 H66A 3.2431 no .
C1 H67B 3.2159 no .
C1 H68 3.3590 no .
C2 H39A 3.3326 no .
C2 H39B 2.6913 no .
C2 H49A 3.3356 no .
C2 H49B 2.7123 no .
C2 H57A 3.1223 no .
C2 H61B 3.1307 no .
C2 H66A 2.6851 no .
C2 H66B 3.3339 no .
C2 H67A 3.3508 no .
C2 H67B 2.6746 no .
C3 H39A 2.6611 no .
C3 H39B 3.3288 no .
C3 H56A 3.3429 no .
C3 H56B 2.6832 no .
C3 H62A 2.6979 no .
C3 H62B 3.3379 no .
C3 H64C 3.1762 no .
C3 H67A 3.3336 no .
C3 H67B 2.6548 no .
C4 H49A 2.6530 no .
C4 H49B 3.3302 no .
C4 H53A 2.9745 no .
C4 H54B 3.4673 no .
C4 H56A 3.3390 no .
C4 H56B 2.6823 no .
C4 H61B 3.2796 no .
C4 H62A 3.3363 no .
C4 H62B 2.6844 no .
C4 H66A 2.6532 no .
C4 H66B 3.3150 no .
C5 H39B 3.2470 no .
C5 H49B 3.2978 no .
C5 H56A 3.2473 no .
C5 H63 3.3792 no .
C5 H65 3.3061 no .
C6 H49A 3.3252 no .
C6 H49B 2.6812 no .
C6 H56A 2.6876 no .
C6 H56B 3.3260 no .
C6 H62A 2.6787 no .
C6 H62B 3.3575 no .
C6 H66A 3.3694 no .
C6 H66B 2.7179 no .
C7 H39A 3.2443 no .
C7 H62A 3.2624 no .
C7 H65 3.3167 no .
C7 H66B 3.2333 no .
C7 H68 3.3713 no .
C8 H39A 2.6820 no .
C8 H39B 3.3363 no .
C8 H49A 2.6787 no .
C8 H49B 3.3350 no .
C8 H66A 3.3068 no .
C8 H66B 2.6525 no .
C8 H67A 2.7001 no .
C8 H67B 3.3267 no .
C9 H49A 3.2122 no .
C9 H62B 3.2367 no .
C9 H63 3.3239 no .
C9 H67A 3.2636 no .
C9 H68 3.3129 no .
C10 H39A 3.3085 no .
C10 H39B 2.6688 no .
C10 H56A 2.6625 no .
C10 H56B 3.3030 no .
C10 H62A 3.3294 no .
C10 H62B 2.6943 no .
C10 H67A 2.7443 no .
C10 H67B 3.3585 no .
C11 H31 3.2422 no .
C11 H33C 3.1076 no .
C11 H34A 3.1132 no .
C11 H34B 3.1000 no .
C11 H34C 2.5173 no .
C11 H42C 3.3922 no .
C11 H44 3.2506 no .
C11 H54A 3.5062 no .
C11 H55A 3.0091 no .
C11 H64A 3.1292 no .
C11 H64B 3.1434 no .
C11 H64C 2.5525 no .
C12 H32 3.2548 no .
C12 H33C 2.9076 no .
C12 H42C 3.5818 no .
C13 H34A 2.7663 no .
C13 H34B 2.7658 no .
C13 H34C 3.2965 no .
C13 H44 3.2203 no .
C15 H31 3.2237 no .
C15 H55A 3.2633 no .
C15 H64A 2.7682 no .
C15 H64B 2.7656 no .
C15 H64C 3.2980 no .
C16 H32 3.2724 no .
C16 H55A 2.7654 no .
C17 H31 2.6731 no .
C17 H33C 2.9676 no .
C17 H42C 3.0986 no .
C18 H44 2.6728 no .
C18 H49A 3.2734 no .
C18 H49B 3.5374 no .
C18 H54A 3.3530 no .
C18 H55A 3.0863 no .
C18 H55C 3.2973 no .
C19 H33A 3.2968 no .
C19 H42B 3.5707 no .
C19 H48A 3.2107 no .
C19 H48B 3.2040 no .
C19 H53B 3.5616 no .
C19 H57C 3.3503 no .
C19 H58A 3.1275 no .
C19 H58C 3.4359 no .
C19 H61A 3.2128 no .
C19 H61B 3.2052 no .
C20 H1 3.40(5) no .
C20 H48A 3.1801 no .
C20 H48C 3.1091 no .
C20 H57C 2.8527 no .
C20 H61B 3.1379 no .
C20 H61C 3.0688 no .
C21 H1 3.01(4) no .
C21 H58A 3.3601 no .
C21 H58B 2.9706 no .
C21 H61A 3.1626 no .
C21 H61C 3.1379 no .
C22 H39B 3.1240 no .
C22 H48B 3.1702 no .
C22 H48C 3.1302 no .
C22 H53B 3.3285 no .
C22 H58B 3.2750 no .
C22 H58C 2.9577 no .
C22 H62B 3.2563 no .
C23 H33B 2.8459 no .
C23 H33C 3.0060 no .
C23 H57A 3.0552 no .
C23 H57B 2.7833 no .
C23 H64B 3.1362 no .
C23 H64C 3.5403 no .
C24 H1 3.50(4) no .
C24 H34A 3.3780 no .
C24 H55A 2.9225 no .
C24 H55B 2.9194 no .
C24 H57B 2.9564 no .
C24 H57C 2.9430 no .
C25 H33A 3.0037 no .
C25 H33B 2.9012 no .
C25 H55B 2.7961 no .
C25 H55C 3.0378 no .
C25 H58A 3.3392 no .
C25 H58C 3.3574 no .
C25 H62A 3.2703 no .
C26 H39A 3.3088 no .
C26 H42A 2.8292 no .
C26 H42C 3.0509 no .
C26 H53A 3.0596 no .
C26 H53C 2.9075 no .
C26 H64C 3.3276 no .
C27 H34C 3.1909 no .
C27 H53B 2.9846 no .
C27 H53C 2.8965 no .
C27 H54A 2.9622 no .
C27 H54C 2.9084 no .
C28 H39A 3.2651 no .
C28 H39B 3.4127 no .
C28 H42A 2.9404 no .
C28 H42B 2.9374 no .
C28 H54B 3.0763 no .
C28 H54C 2.8925 no .
C28 H61A 3.0256 no .
C29 H20A 3.1339 no .
C29 H20B 3.1153 no .
C29 H20C 2.5220 no .
C29 H25C 3.1852 no .
C29 H28B 3.5084 no .
C29 H30 3.2563 no .
C29 H50A 2.7361 no .
C29 H50B 2.7367 no .
C29 H50C 3.2802 no .
C29 H51A 3.3097 no .
C29 H59C 2.9905 no .
C29 H60 3.2414 no .
C30 H16B 3.2488 no .
C30 H17B 3.2639 no .
C30 H24A 3.2564 no .
C30 H45 3.3398 no .
C30 H46 3.3485 no .
C31 H17A 2.6903 no .
C31 H17B 3.3441 no .
C31 H18A 3.3271 no .
C31 H18B 2.6530 no .
C31 H24A 3.3267 no .
C31 H24B 2.6538 no .
C31 H28C 3.4613 no .
C31 H38A 3.3409 no .
C31 H38B 2.6846 no .
C31 H40A 3.0082 no .
C31 H52B 3.2680 no .
C32 H16A 3.2656 no .
C32 H16B 3.4586 no .
C32 H28A 2.8698 no .
C32 H28C 3.1015 no .
C32 H51B 2.8582 no .
C32 H51C 3.0735 no .
C32 H52A 3.0217 no .
C33 H16A 3.3228 no .
C33 H40A 3.2350 no .
C33 H40C 2.7837 no .
C33 H50B 3.0944 no .
C33 H51A 2.9225 no .
C33 H51B 2.9119 no .
C34 H17A 3.2784 no .
C34 H36A 3.2635 no .
C34 H38B 3.2582 no .
C34 H43 3.3400 no .
C34 H46 3.3519 no .
C35 H16A 2.6884 no .
C35 H16B 3.3389 no .
C35 H24A 3.3470 no .
C35 H24B 2.6757 no .
C35 H36A 3.3368 no .
C35 H36B 2.6616 no .
C35 H38A 2.6876 no .
C35 H38B 3.3344 no .
C35 H50A 3.4052 no .
C36 H17B 3.5298 no .
C36 H37A 2.9151 no .
C36 H37C 3.0433 no .
C36 H50A 2.8074 no .
C36 H59B 2.8485 no .
C36 H59C 3.0842 no .
C37 H30 3.1954 no .
C37 H50A 3.1865 no .
C37 H50B 3.1490 no .
C37 H50C 2.6055 no .
C39 H20A 2.7686 no .
C39 H20B 2.7690 no .
C39 H20C 3.2890 no .
C39 H60 3.1957 no .
C40 H29 3.2424 no .
C40 H51A 3.4822 no .
C40 H59C 2.9039 no .
C41 H26 3.56(6) no .
C41 H30 2.6778 no .
C41 H51A 3.2097 no .
C41 H59C 2.9705 no .
C42 H25C 2.9196 no .
C42 H29 3.2804 no .
C43 H20C 3.4353 no .
C43 H35A 3.2157 no .
C43 H35B 3.2092 no .
C43 H37B 3.3406 no .
C43 H47A 3.2802 no .
C43 H47B 3.2908 no .
C43 H51C 3.5455 no .
C43 H52A 3.2543 no .
C43 H52B 3.2497 no .
C43 H59A 3.4833 no .
C44 H26 3.05(6) no .
C44 H47B 3.1728 no .
C44 H47C 3.1448 no .
C44 H52A 3.1516 no .
C44 H52C 3.1263 no .
C45 H35A 3.1796 no .
C45 H35C 3.1260 no .
C45 H37B 2.8736 no .
C45 H52B 3.1781 no .
C45 H52C 3.1079 no .
C46 H20C 3.2415 no .
C46 H28A 2.9095 no .
C46 H28B 2.9179 no .
C46 H40B 2.8567 no .
C46 H40C 3.0770 no .
C47 H17A 3.4739 no .
C47 H25C 2.9126 no .
C47 H28B 3.2908 no .
C47 H60 2.7222 no .
C48 H17A 3.3282 no .
C48 H17B 2.6795 no .
C48 H18A 2.7140 no .
C48 H18B 3.3437 no .
C48 H24A 2.6964 no .
C48 H24B 3.3232 no .
C48 H38A 2.6855 no .
C48 H38B 3.3440 no .
C49 H16A 3.2512 no .
C49 H18A 3.2684 no .
C49 H38A 3.2576 no .
C49 H43 3.3415 no .
C49 H45 3.3564 no .
C50 H16A 2.6661 no .
C50 H16B 3.3233 no .
C50 H17A 2.6932 no .
C50 H17B 3.3431 no .
C50 H18A 2.7179 no .
C50 H18B 3.3373 no .
C50 H36A 2.6951 no .
C50 H36B 3.3279 no .
C51 H16A 3.3245 no .
C51 H16B 2.6703 no .
C51 H24A 2.7170 no .
C51 H24B 3.3380 no .
C51 H36A 2.7181 no .
C51 H36B 3.3377 no .
C51 H38A 3.3112 no .
C51 H38B 2.6581 no .
C52 H16A 3.3375 no .
C52 H16B 2.6882 no .
C52 H17A 3.3362 no .
C52 H17B 2.6898 no .
C52 H18A 3.3164 no .
C52 H18B 2.6405 no .
C52 H36A 3.3430 no .
C52 H36B 2.6765 no .
C52 H37C 3.2068 no .
C52 H52B 3.2296 no .
C53 H18B 3.2262 no .
C53 H24B 3.2373 no .
C53 H36B 3.2338 no .
C53 H43 3.3616 no .
C53 H45 3.3884 no .
C53 H46 3.3648 no .
C53 H52B 3.3871 no .
C54 H16B 3.1094 no .
C54 H35B 3.1620 no .
C54 H35C 3.1115 no .
C54 H38B 3.3529 no .
C54 H40A 3.2742 no .
C54 H47A 3.1811 no .
C54 H47C 3.1126 no .
C55 H25A 2.9256 no .
C55 H25B 3.0364 no .
C55 H38A 3.2926 no .
C55 H47A 3.0793 no .
C55 H59A 2.9574 no .
C55 H59B 2.9560 no .
C56 H20A 3.4343 no .
C56 H20C 3.5157 no .
C56 H25A 2.8984 no .
C56 H25C 3.0315 no .
C56 H37A 2.8996 no .
C56 H37B 3.0176 no .
H1 H33A 3.0044 no .
H1 H34C 3.0728 no .
H1 H42B 3.2917 no .
H1 H48A 2.9758 no .
H1 H48B 3.1316 no .
H1 H58A 3.2833 no .
H16A H17A 2.5177 no .
H16A H17B 3.5763 no .
H16A H18B 3.5409 no .
H16A H24A 3.5482 no .
H16A H24B 2.4738 no .
H16A H28C 2.5851 no .
H16A H38B 3.5694 no .
H16A H40A 2.5976 no .
H16A H40C 3.5351 no .
H16A H45 2.3863 no .
H16B H17A 3.5708 no .
H16B H18A 3.5507 no .
H16B H18B 2.4772 no .
H16B H24B 3.5389 no .
H16B H38A 3.5750 no .
H16B H38B 2.5155 no .
H16B H40A 2.5602 no .
H16B H45 2.3829 no .
H16B H52A 2.9051 no .
H16B H52B 2.4611 no .
H17A H24A 3.5733 no .
H17A H24B 2.5038 no .
H17A H28C 2.9138 no .
H17A H36B 3.5440 no .
H17A H38A 3.5731 no .
H17A H46 2.3885 no .
H17A H50A 3.0032 no .
H17A H50B 3.1060 no .
H17B H24B 3.5602 no .
H17B H25B 2.7327 no .
H17B H36A 3.5625 no .
H17B H36B 2.4871 no .
H17B H38A 2.5212 no .
H17B H38B 3.5720 no .
H17B H46 2.3913 no .
H17B H50A 2.9362 no .
H18A H24A 2.5757 no .
H18A H36A 2.5692 no .
H18A H36B 3.5922 no .
H18A H38B 3.5371 no .
H18A H43 2.3300 no .
H18A H45 2.3602 no .
H18B H38A 3.5224 no .
H18B H38B 2.4596 no .
H18B H43 2.3479 no .
H18B H45 2.3743 no .
H18B H52B 3.5166 no .
H20A H30 2.7219 no .
H20A H59A 3.3753 no .
H20A H59C 2.6624 no .
H20B H30 2.7379 no .
H20B H51A 3.0150 no .
H20B H51C 3.4980 no .
H20C H26 2.6373 no .
H20C H30 3.5820 no .
H20C H51A 2.7876 no .
H20C H51C 2.9746 no .
H20C H59A 3.4449 no .
H20C H59C 2.9061 no .
H24A H36A 2.5422 no .
H24A H36B 3.5811 no .
H24A H45 2.3589 no .
H24A H46 2.3540 no .
H24B H36A 3.5757 no .
H24B H45 2.3723 no .
H24B H46 2.3642 no .
H25A H37A 2.6655 no .
H25A H37C 3.2099 no .
H25A H59B 2.5851 no .
H25A H59C 3.2522 no .
H25B H37A 3.1862 no .
H25B H37C 2.9151 no .
H25B H38A 3.5102 no .
H25B H50A 2.6999 no .
H25C H50A 2.2431 no .
H25C H50C 3.3022 no .
H25C H59B 3.1106 no .
H25C H59C 2.9698 no .
H26 H35A 2.9227 no .
H26 H35B 3.1333 no .
H26 H47B 3.5735 no .
H26 H51C 3.0910 no .
H26 H59A 3.1663 no .
H28A H40A 3.3733 no .
H28A H40C 2.4884 no .
H28A H51A 3.1326 no .
H28A H51B 2.7005 no .
H28B H50B 2.4163 no .
H28B H51A 2.7202 no .
H28B H51B 3.1295 no .
H28C H40A 3.2028 no .
H28C H40C 3.0586 no .
H28C H50B 3.0132 no .
H29 H30 2.2899 no .
H29 H60 2.2799 no .
H31 H32 2.3103 no .
H31 H34A 2.7109 no .
H31 H34B 2.7287 no .
H31 H34C 3.5802 no .
H32 H44 2.3117 no .
H33A H34A 3.3785 no .
H33A H34C 3.5559 no .
H33A H57B 3.2506 no .
H33A H57C 2.8058 no .
H33A H58A 3.5578 no .
H33B H55A 3.0311 no .
H33B H55B 2.6423 no .
H33B H57B 2.7128 no .
H33B H57C 3.0900 no .
H33C H34A 2.5738 no .
H33C H34C 2.9989 no .
H33C H55A 2.8125 no .
H33C H55B 3.2480 no .
H34B H42C 3.0318 no .
H34C H42B 3.2030 no .
H34C H42C 2.4792 no .
H35A H47B 3.0374 no .
H35A H47C 3.3976 no .
H35B H40B 3.4327 no .
H35B H52A 3.0147 no .
H35B H52C 3.3800 no .
H35C H47B 3.3621 no .
H35C H47C 2.9522 no .
H35C H52A 3.3449 no .
H35C H52C 2.9355 no .
H36A H38A 3.5649 no .
H36A H43 2.3757 no .
H36A H46 2.3408 no .
H36B H38A 2.4995 no .
H36B H38B 3.5644 no .
H36B H43 2.3847 no .
H36B H46 2.3529 no .
H37A H59A 3.0937 no .
H37A H59B 2.7018 no .
H37B H47A 2.2707 no .
H37B H47B 2.7722 no .
H37B H59A 2.8262 no .
H37B H59B 3.2547 no .
H37C H38A 2.4140 no .
H37C H38B 3.2572 no .
H37C H47A 3.1064 no .
H38A H43 2.3699 no .
H38B H43 2.3762 no .
H38B H47A 3.5683 no .
H38B H52B 2.4082 no .
H39A H49A 2.4670 no .
H39A H49B 3.5477 no .
H39A H53A 2.5030 no .
H39A H54B 2.5661 no .
H39A H56A 3.5645 no .
H39A H56B 2.5029 no .
H39A H62B 3.5687 no .
H39A H65 2.3604 no .
H39A H66A 3.5323 no .
H39B H49A 3.5401 no .
H39B H53A 2.5765 no .
H39B H56B 3.5599 no .
H39B H61A 2.8747 no .
H39B H61B 2.5122 no .
H39B H62A 3.5800 no .
H39B H62B 2.5226 no .
H39B H65 2.3545 no .
H39B H66A 2.4831 no .
H39B H66B 3.5498 no .
H40A H52A 2.4704 no .
H40A H52B 3.3495 no .
H40B H51B 2.8722 no .
H40B H51C 2.7998 no .
H40B H52A 2.7768 no .
H40C H51B 2.8051 no .
H40C H51C 3.4723 no .
H42A H53B 3.2207 no .
H42A H53C 2.6990 no .
H42A H54A 3.0379 no .
H42A H54C 2.6039 no .
H42B H53B 2.7879 no .
H42B H53C 3.0948 no .
H42C H54A 2.8912 no .
H42C H54C 3.2703 no .
H44 H64A 2.7273 no .
H44 H64B 2.7111 no .
H44 H64C 3.5802 no .
H47A H52B 3.0522 no .
H47A H52C 3.3651 no .
H47C H52B 3.3672 no .
H47C H52C 2.9073 no .
H48A H58A 3.2658 no .
H48A H58B 3.1492 no .
H48B H53B 3.3141 no .
H48B H61A 3.0252 no .
H48B H61C 3.3879 no .
H48C H58B 2.7866 no .
H48C H61A 3.3662 no .
H48C H61C 2.9575 no .
H49A H54B 3.0261 no .
H49A H56A 3.5686 no .
H49A H56B 2.5029 no .
H49A H62A 3.5825 no .
H49A H63 2.3885 no .
H49A H64A 3.4942 no .
H49A H64B 3.3107 no .
H49A H64C 2.5682 no .
H49A H67B 3.5420 no .
H49B H55C 2.8568 no .
H49B H56B 3.5606 no .
H49B H62A 2.5504 no .
H49B H62B 3.5906 no .
H49B H63 2.3793 no .
H49B H64B 3.2010 no .
H49B H64C 2.9916 no .
H49B H67A 3.5605 no .
H49B H67B 2.4856 no .
H50A H60 3.3828 no .
H50B H60 3.3480 no .
H50C H60 2.4196 no .
H53A H54B 2.9785 no .
H53A H54C 3.1842 no .
H53A H61A 2.7877 no .
H53B H61A 2.4763 no .
H53C H54B 3.2284 no .
H53C H54C 2.6268 no .
H54A H64A 3.2097 no .
H54A H64C 2.8290 no .
H54B H64C 3.1700 no .
H55A H64B 2.7170 no .
H55A H64C 3.2616 no .
H55B H57A 3.1562 no .
H55B H57B 2.4598 no .
H55C H57A 2.9971 no .
H55C H57B 3.1139 no .
H55C H64B 2.7229 no .
H55C H64C 3.2195 no .
H56A H63 2.3632 no .
H56A H65 2.3425 no .
H56A H66A 3.5415 no .
H56A H66B 2.4805 no .
H56A H67A 2.5388 no .
H56A H67B 3.5771 no .
H56B H63 2.3581 no .
H56B H65 2.3420 no .
H56B H66B 3.5302 no .
H56B H67A 3.5784 no .
H57A H58C 3.3067 no .
H57A H62A 2.3467 no .
H57A H62B 3.1996 no .
H57C H58A 2.3982 no .
H57C H58C 2.5870 no .
H58B H61B 3.5904 no .
H58B H61C 3.0964 no .
H58C H61B 2.8398 no .
H58C H61C 3.0524 no .
H58C H62B 3.5372 no .
H61B H62B 2.3021 no .
H61B H66A 3.5825 no .
H62A H66A 3.5689 no .
H62A H67A 3.5561 no .
H62A H67B 2.4840 no .
H62A H68 2.3800 no .
H62B H66A 2.5262 no .
H62B H66B 3.5774 no .
H62B H67B 3.5673 no .
H62B H68 2.3791 no .
H63 H67A 2.3433 no .
H63 H67B 2.3598 no .
H65 H66A 2.3093 no .
H65 H66B 2.3115 no .
H66A H68 2.3662 no .
H66B H67A 2.5835 no .
H66B H68 2.3599 no .
H67A H68 2.4110 no .
H67B H68 2.4336 no .
C3 H47C 3.3664 no 2_765
C3 H55A 3.4349 no 2_755
C3 H55B 3.1008 no 2_755
C4 H35B 3.3067 no 1_655
C4 H51C 3.5200 no 1_655
C5 H60 3.4185 no 2_766
C6 H32 3.5220 no 2_755
C6 H55A 3.4990 no 2_755
C7 H47C 3.1320 no 2_765
C7 H55A 3.4556 no 2_755
C7 H55B 3.3062 no 2_755
C8 H31 3.1196 no 1_655
C8 H34A 2.7693 no 1_655
C8 H47C 3.2768 no 2_765
C9 H34A 2.9760 no 1_655
C9 H35B 3.3023 no 1_655
C9 H40B 3.4432 no 1_655
C10 H60 2.9162 no 2_766
C11 H42A 3.4397 no 2_765
C11 H54C 3.3144 no 2_765
C12 H54C 2.7544 no 2_765
C12 H56A 3.2605 no 1_455
C13 H35A 3.4178 no 2_665
C13 H47B 3.2618 no 2_665
C13 H54C 2.7471 no 2_765
C13 H56A 3.0870 no 1_455
C13 H56B 3.4855 no 1_455
C14 H42A 3.4381 no 2_765
C14 H47B 3.2919 no 2_665
C14 H53C 3.3482 no 2_765
C14 H54C 3.2841 no 2_765
C14 H67A 3.4855 no 2_755
C14 H67B 2.9875 no 2_755
C15 H18B 3.1366 no 2_765
C15 H42A 2.9461 no 2_765
C15 H67B 2.8252 no 2_755
C16 H42A 2.9440 no 2_765
C16 H67B 3.5627 no 2_755
C17 H40B 3.5536 no .
C17 H52A 3.1913 no .
C17 H54C 3.2101 no 2_765
C17 H56A 3.0106 no 1_455
C17 H56B 3.5171 no 1_455
C17 H65 3.2552 no 1_455
C18 H42A 3.4087 no 2_765
C18 H52C 3.3869 no 2_765
C18 H55B 3.5637 no 2_755
C18 H55C 3.5189 no 2_755
C20 H17A 3.5562 no 2_766
C20 H24B 3.3277 no 2_766
C20 H29 3.5725 no 2_666
C20 H30 3.2736 no 2_666
C20 H36B 3.5452 no 1_545
C20 H46 3.3749 no 2_766
C21 H16A 3.3794 no .
C21 H20B 3.5212 no 1_655
C21 H30 3.4367 no 2_666
C21 H40C 3.4886 no .
C21 H48C 3.1747 no 2_766
C22 H20B 2.9682 no 1_655
C22 H50B 3.4313 no 2_766
C22 H51C 3.4400 no 1_655
C23 H49B 2.8420 no 2_755
C23 H55C 3.2027 no 2_755
C23 H63 3.3078 no 2_755
C23 H64B 3.1441 no 2_755
C23 H67B 3.5670 no 2_755
C24 H66B 3.1787 no 1_455
C25 H37C 3.1451 no 1_545
C25 H38A 3.0573 no 1_545
C25 H38B 3.2401 no 1_545
C25 H43 3.2495 no 1_545
C26 H34B 3.2337 no 2_765
C26 H35A 3.3409 no 1_655
C26 H52C 3.4978 no 2_765
C27 H16B 3.4669 no .
C27 H18B 3.5666 no .
C27 H52A 3.5564 no .
C27 H54A 3.5791 no 2_765
C27 H64A 3.5640 no 2_765
C28 H20C 3.5924 no 1_655
C28 H26 3.32(6) no 1_655
C28 H35A 3.2944 no 1_655
C28 H45 3.4394 no .
C29 H51B 3.5633 no 2_666
C30 H57A 3.4118 no 1_565
C31 H42B 3.3560 no .
C31 H48B 3.3370 no .
C32 H48A 3.3025 no .
C32 H65 3.4980 no 1_455
C33 H20B 3.5261 no 2_666
C33 H48A 3.3438 no .
C33 H51A 3.5049 no 2_666
C33 H61C 3.1825 no 2_766
C34 H20A 2.9166 no 1_655
C34 H42B 3.5243 no .
C34 H48B 3.3274 no .
C35 H36B 3.2127 no 2_776
C35 H46 3.4533 no 2_776
C35 H58B 3.4879 no 2_766
C36 H25C 3.5056 no 2_676
C36 H36A 3.5793 no 2_776
C36 H59B 3.5571 no 2_676
C36 H59C 3.5211 no 2_676
C37 H25A 3.0364 no 2_676
C37 H37A 3.1046 no 2_676
C37 H51B 2.9326 no 2_666
C37 H59B 3.2927 no 2_676
C37 H66A 2.9758 no 2_766
C38 H25A 2.9110 no 2_676
C38 H28A 3.2881 no 2_666
C38 H37A 2.9822 no 2_676
C38 H40C 3.2309 no 2_666
C38 H51B 3.3366 no 2_666
C38 H58A 3.3794 no 2_666
C39 H24A 3.1818 no 1_455
C39 H24B 3.4209 no 1_455
C39 H25A 3.1624 no 2_676
C39 H28A 2.8069 no 2_666
C39 H48A 3.4280 no 2_666
C39 H58A 3.4811 no 2_666
C40 H24A 3.2658 no 1_455
C40 H25A 3.5361 no 2_676
C40 H28A 2.9939 no 2_666
C41 H24A 3.0597 no 1_455
C41 H24B 3.5413 no 1_455
C41 H28A 3.4694 no 2_666
C41 H45 3.1919 no 1_455
C41 H53B 3.2692 no 1_455
C41 H61A 3.1042 no 1_455
C42 H25A 3.4416 no 2_676
C42 H51B 3.0680 no 2_666
C44 H31 3.4606 no 2_665
C44 H34B 3.5895 no .
C44 H35C 3.4851 no 2_665
C44 H39A 3.3923 no 1_455
C44 H53A 3.4765 no 1_455
C45 H31 3.2976 no 2_665
C45 H56B 3.4435 no 2_765
C45 H63 3.2328 no 2_765
C46 H28B 3.4971 no 2_666
C46 H39B 3.5341 no 1_455
C46 H61A 3.5703 no 1_455
C46 H66A 3.5109 no 1_455
C47 H36A 3.3092 no 2_776
C47 H51B 3.5685 no 2_666
C47 H61C 3.5500 no 2_766
C48 H17B 3.2034 no 2_776
C48 H25B 3.5806 no 2_776
C48 H46 3.4369 no 2_776
C48 H50A 3.5809 no 2_776
C49 H17B 3.3084 no 2_776
C49 H25B 3.4364 no 2_776
C49 H36B 3.2860 no 2_776
C49 H46 3.5989 no 2_776
C49 H58B 3.2617 no 2_766
C50 H20A 2.7669 no 1_655
C50 H30 3.2233 no 1_655
C50 H58B 3.1435 no 2_766
C51 H44 3.1455 no 2_765
C52 H57A 3.4209 no 1_565
C52 H57B 3.1328 no 1_565
C52 H57C 3.3967 no 1_565
C54 H34B 3.1650 no .
C54 H42B 3.5409 no .
C54 H42C 3.5122 no .
C54 H64A 3.1169 no 2_765
C55 H29 3.4161 no 2_676
C55 H33B 3.3783 no 1_565
C55 H57B 3.4419 no 1_565
C55 H57C 3.4792 no 1_565
C56 H18A 3.3268 no 1_455
C56 H25C 3.4052 no 2_676
H1 H40A 3.4138 no .
H1 H40C 3.2528 no .
H16A C21 3.3794 no .
H16A H48A 3.2111 no .
H16A H48B 2.7054 no .
H16B C27 3.4669 no .
H16B H42B 2.5933 no .
H16B H48B 3.5655 no .
H17A C20 3.5562 no 2_766
H17A H36B 3.1877 no 2_776
H17A H58B 2.8396 no 2_766
H17A H58C 3.4076 no 2_766
H17B C48 3.2034 no 2_776
H17B C49 3.3084 no 2_776
H17B H36A 3.1384 no 2_776
H17B H36B 2.7431 no 2_776
H17B H46 2.6285 no 2_776
H18A C56 3.3268 no 1_655
H18A H20A 3.3384 no 1_655
H18A H44 3.0957 no 2_765
H18A H59A 2.8392 no 1_655
H18A H59B 3.3617 no 1_655
H18A H59C 3.2508 no 1_655
H18B C15 3.1366 no 2_765
H18B C27 3.5666 no .
H18B H42A 3.0945 no .
H18B H42B 3.1351 no .
H18B H44 2.4415 no 2_765
H18B H64A 3.4480 no 2_765
H20A C34 2.9166 no 1_455
H20A C50 2.7669 no 1_455
H20A H18A 3.3384 no 1_455
H20A H24A 2.2376 no 1_455
H20A H24B 2.8340 no 1_455
H20A H45 2.3340 no 1_455
H20A H48B 3.4036 no 1_455
H20A H53B 3.0124 no 1_455
H20A H61A 3.4620 no 1_455
H20B C21 3.5212 no 1_455
H20B C22 2.9682 no 1_455
H20B C33 3.5261 no 2_666
H20B H24A 3.5581 no 1_455
H20B H28A 2.9592 no 2_666
H20B H28B 3.3752 no 2_666
H20B H45 3.3235 no 1_455
H20B H48B 3.0670 no 1_455
H20B H48C 3.3199 no 1_455
H20B H53B 3.1660 no 1_455
H20B H61A 2.3925 no 1_455
H20B H61C 2.7552 no 1_455
H20C C28 3.5924 no 1_455
H20C H53A 3.4540 no 1_455
H20C H53B 3.0789 no 1_455
H20C H61A 3.0689 no 1_455
H24A C39 3.1818 no 1_655
H24A C40 3.2658 no 1_655
H24A C41 3.0597 no 1_655
H24A H20A 2.2376 no 1_655
H24A H20B 3.5581 no 1_655
H24A H25A 3.4980 no 2_776
H24A H25B 3.1954 no 2_776
H24A H30 2.8433 no 1_655
H24A H58B 3.4857 no 2_766
H24A H59C 2.9106 no 1_655
H24B C20 3.3277 no 2_766
H24B C39 3.4209 no 1_655
H24B C41 3.5413 no 1_655
H24B H20A 2.8340 no 1_655
H24B H30 2.6953 no 1_655
H24B H48B 3.1601 no .
H24B H58A 3.5715 no 2_766
H24B H58B 2.4020 no 2_766
H25A C37 3.0364 no 2_676
H25A C38 2.9110 no 2_676
H25A C39 3.1624 no 2_676
H25A C40 3.5361 no 2_676
H25A C42 3.4416 no 2_676
H25A H24A 3.4980 no 2_776
H25A H25C 3.0249 no 2_676
H25A H29 3.2141 no 2_676
H25A H30 3.5826 no 2_676
H25A H59B 3.5329 no 2_676
H25A H59C 3.1194 no 2_676
H25A H60 3.3949 no 2_676
H25B C48 3.5806 no 2_776
H25B C49 3.4364 no 2_776
H25B H24A 3.1954 no 2_776
H25B H36A 2.9716 no 2_776
H25B H46 2.7882 no 2_776
H25C C36 3.5056 no 2_676
H25C C56 3.4052 no 2_676
H25C H25A 3.0249 no 2_676
H25C H25C 3.1801 no 2_676
H25C H36A 3.3355 no 2_776
H25C H59B 2.8272 no 2_676
H25C H59C 3.1611 no 2_676
H26 C28 3.32(6) no 1_455
H26 H53A 2.8886 no 1_455
H26 H53B 3.5347 no 1_455
H26 H53C 3.0275 no 1_455
H28A C38 3.2881 no 2_666
H28A C39 2.8069 no 2_666
H28A C40 2.9939 no 2_666
H28A C41 3.4694 no 2_666
H28A H20B 2.9592 no 2_666
H28A H30 2.9289 no 2_666
H28A H48A 2.8922 no .
H28A H51A 3.4809 no 2_666
H28A H61C 3.3863 no 2_766
H28B C46 3.4971 no 2_666
H28B H20B 3.3752 no 2_666
H28B H51A 2.7042 no 2_666
H28B H51B 3.4807 no 2_666
H28B H61C 2.7548 no 2_766
H28C H48A 3.0095 no .
H28C H48C 3.5252 no 2_766
H28C H61C 2.9173 no 2_766
H29 C20 3.5725 no 2_666
H29 C55 3.4161 no 2_676
H29 H25A 3.2141 no 2_676
H29 H33A 3.0822 no 2_666
H29 H37A 2.5850 no 2_676
H29 H37C 3.4639 no 2_676
H29 H40C 2.9997 no 2_666
H29 H48A 3.5343 no 2_666
H29 H58A 2.7391 no 2_666
H30 C20 3.2736 no 2_666
H30 C21 3.4367 no 2_666
H30 C50 3.2233 no 1_455
H30 H24A 2.8433 no 1_455
H30 H24B 2.6953 no 1_455
H30 H25A 3.5826 no 2_676
H30 H28A 2.9289 no 2_666
H30 H48A 2.8225 no 2_666
H30 H48C 3.3588 no 2_666
H30 H58A 2.9274 no 2_666
H30 H58B 2.8603 no 2_666
H31 C8 3.1196 no 1_455
H31 C44 3.4606 no 2_665
H31 C45 3.2976 no 2_665
H31 H35A 2.8474 no 2_665
H31 H35C 3.3690 no 2_665
H31 H47B 2.6280 no 2_665
H31 H47C 3.2339 no 2_665
H31 H54C 2.9645 no 2_765
H31 H56A 2.6497 no 1_455
H31 H56B 2.7037 no 1_455
H32 C6 3.5220 no 2_755
H32 H47B 2.7051 no 2_665
H32 H53C 3.2419 no 2_765
H32 H59A 3.4911 no 2_665
H32 H67A 3.2331 no 2_755
H32 H67B 3.0299 no 2_755
H32 H68 3.5183 no 2_755
H33A H29 3.0822 no 2_666
H33A H37A 3.1845 no 1_545
H33A H37C 3.4918 no 1_545
H33A H66B 2.8253 no 1_455
H33B C55 3.3783 no 1_545
H33B H37A 3.2636 no 1_545
H33B H37B 2.9727 no 1_545
H33B H37C 3.3479 no 1_545
H33B H47A 3.0122 no 1_545
H33B H63 3.5875 no 2_755
H33B H66B 3.1924 no 1_455
H33B H67A 3.5314 no 1_455
H33C H56A 2.9037 no 1_455
H33C H66B 2.9920 no 1_455
H34A C8 2.7693 no 1_455
H34A C9 2.9760 no 1_455
H34A H35B 3.5199 no .
H34A H40B 3.1592 no .
H34A H52A 3.4971 no .
H34A H56A 2.2015 no 1_455
H34A H56B 2.8560 no 1_455
H34A H65 2.4139 no 1_455
H34A H66B 3.2092 no 1_455
H34B C26 3.2337 no 2_765
H34B C44 3.5895 no .
H34B C54 3.1650 no .
H34B H35B 3.1636 no .
H34B H35C 3.3019 no .
H34B H52A 2.6456 no .
H34B H52C 2.8736 no .
H34B H54A 3.1380 no 2_765
H34B H54B 3.3200 no 2_765
H34B H54C 2.7324 no 2_765
H34B H56A 3.4183 no 1_455
H34B H56B 3.4923 no 1_455
H34B H65 3.3544 no 1_455
H34C H40A 3.4471 no .
H34C H40B 3.3114 no .
H34C H52A 2.9817 no .
H35A C13 3.4178 no 2_665
H35A C26 3.3409 no 1_455
H35A C28 3.2944 no 1_455
H35A H31 2.8474 no 2_665
H35A H39A 3.2380 no 1_455
H35A H53A 2.8731 no 1_455
H35A H53C 2.9227 no 1_455
H35A H54B 2.9581 no 1_455
H35A H54C 2.9407 no 1_455
H35B C4 3.3067 no 1_455
H35B C9 3.3023 no 1_455
H35B H34A 3.5199 no .
H35B H34B 3.1636 no .
H35B H39A 2.7110 no 1_455
H35B H39B 3.4943 no 1_455
H35B H53A 3.2624 no 1_455
H35B H54B 3.5721 no 1_455
H35B H56B 3.2094 no 1_455
H35B H65 2.6702 no 1_455
H35C C44 3.4851 no 2_665
H35C H31 3.3690 no 2_665
H35C H34B 3.3019 no .
H35C H35C 2.7393 no 2_665
H35C H56B 3.3430 no 2_765
H36A C36 3.5793 no 2_776
H36A C47 3.3092 no 2_776
H36A H17B 3.1384 no 2_776
H36A H25B 2.9716 no 2_776
H36A H25C 3.3355 no 2_776
H36A H50A 2.8131 no 2_776
H36A H50C 2.9207 no 2_776
H36A H59B 3.5046 no 1_655
H36B C20 3.5452 no 1_565
H36B C35 3.2127 no 2_776
H36B C49 3.2860 no 2_776
H36B H17A 3.1877 no 2_776
H36B H17B 2.7431 no 2_776
H36B H46 2.6019 no 2_776
H36B H50A 3.4812 no 2_776
H36B H58B 3.5727 no 1_565
H36B H58C 2.8123 no 1_565
H37A C37 3.1046 no 2_676
H37A C38 2.9822 no 2_676
H37A H29 2.5850 no 2_676
H37A H33A 3.1845 no 1_565
H37A H33B 3.2636 no 1_565
H37A H60 2.7980 no 2_676
H37B H33B 2.9727 no 1_565
H37B H57B 3.3108 no 1_565
H37C C25 3.1451 no 1_565
H37C H29 3.4639 no 2_676
H37C H33A 3.4918 no 1_565
H37C H33B 3.3479 no 1_565
H37C H57B 2.7536 no 1_565
H37C H57C 2.6731 no 1_565
H37C H58A 3.3347 no 1_565
H38A C25 3.0573 no 1_565
H38A H57A 3.1617 no 1_565
H38A H57B 2.7837 no 1_565
H38A H57C 2.7288 no 1_565
H38A H58C 3.4443 no 1_565
H38B C25 3.2401 no 1_565
H38B H57A 3.1790 no 1_565
H38B H57B 2.6707 no 1_565
H38B H57C 3.3781 no 1_565
H38B H64A 3.4988 no 2_765
H39A C44 3.3923 no 1_655
H39A H35A 3.2380 no 1_655
H39A H35B 2.7110 no 1_655
H39B C46 3.5341 no 1_655
H39B H35B 3.4943 no 1_655
H39B H51B 3.5706 no 1_655
H39B H51C 2.6977 no 1_655
H40A H1 3.4138 no .
H40A H34C 3.4471 no .
H40A H42B 3.3747 no .
H40A H48A 3.1976 no .
H40A H48B 3.5741 no .
H40B C9 3.4432 no 1_455
H40B C17 3.5536 no .
H40B H34A 3.1592 no .
H40B H34C 3.3114 no .
H40B H65 2.5593 no 1_455
H40B H66A 3.4120 no 1_455
H40C C21 3.4886 no .
H40C C38 3.2309 no 2_666
H40C H1 3.2528 no .
H40C H29 2.9997 no 2_666
H40C H48A 2.6410 no .
H42A C11 3.4397 no 2_765
H42A C14 3.4381 no 2_765
H42A C15 2.9461 no 2_765
H42A C16 2.9440 no 2_765
H42A C18 3.4087 no 2_765
H42A H18B 3.0945 no .
H42A H44 3.1708 no 2_765
H42A H54A 3.4841 no 2_765
H42A H64A 2.9261 no 2_765
H42B C31 3.3560 no .
H42B C34 3.5243 no .
H42B C54 3.5409 no .
H42B H16B 2.5933 no .
H42B H18B 3.1351 no .
H42B H40A 3.3747 no .
H42B H45 3.0667 no .
H42B H52A 3.1314 no .
H42B H52B 3.3318 no .
H42B H52C 3.5995 no .
H42C C54 3.5122 no .
H42C H52A 3.1593 no .
H42C H52C 3.1939 no .
H42C H54A 2.8238 no 2_765
H42C H64A 3.5033 no 2_765
H43 C25 3.2495 no 1_565
H43 H44 3.3126 no 2_765
H43 H57A 2.6361 no 1_565
H43 H57B 3.3595 no 1_565
H43 H57C 3.2666 no 1_565
H43 H58C 3.4247 no 1_565
H43 H62A 2.9990 no 1_565
H43 H62B 3.4330 no 1_565
H44 C51 3.1455 no 2_765
H44 H18A 3.0957 no 2_765
H44 H18B 2.4415 no 2_765
H44 H42A 3.1708 no 2_765
H44 H43 3.3126 no 2_765
H44 H62A 3.2899 no 2_755
H44 H67B 2.7616 no 2_755
H44 H68 3.5822 no 2_755
H45 C28 3.4394 no .
H45 C41 3.1919 no 1_655
H45 H20A 2.3340 no 1_655
H45 H20B 3.3235 no 1_655
H45 H42B 3.0667 no .
H45 H48B 2.7388 no .
H45 H53B 2.6709 no .
H45 H53C 3.4239 no .
H46 C20 3.3749 no 2_766
H46 C35 3.4533 no 2_776
H46 C48 3.4369 no 2_776
H46 C49 3.5989 no 2_776
H46 H17B 2.6285 no 2_776
H46 H25B 2.7882 no 2_776
H46 H36B 2.6019 no 2_776
H46 H46 3.3501 no 2_776
H46 H58A 3.4542 no 2_766
H46 H58B 2.8287 no 2_766
H46 H58C 3.3214 no 2_766
H47A H33B 3.0122 no 1_565
H47A H55B 3.1100 no 1_565
H47A H57B 2.8100 no 1_565
H47A H63 3.4210 no 2_765
H47B C13 3.2618 no 2_665
H47B C14 3.2919 no 2_665
H47B H31 2.6280 no 2_665
H47B H32 2.7051 no 2_665
H47B H56B 3.4333 no 2_765
H47B H63 3.2505 no 2_765
H47C C3 3.3664 no 2_765
H47C C7 3.1320 no 2_765
H47C C8 3.2768 no 2_765
H47C H31 3.2339 no 2_665
H47C H49A 2.7789 no 2_765
H47C H55B 3.2458 no 1_565
H47C H56B 2.6621 no 2_765
H47C H63 2.5664 no 2_765
H48A C32 3.3025 no .
H48A C33 3.3438 no .
H48A C39 3.4280 no 2_666
H48A H16A 3.2111 no .
H48A H28A 2.8922 no .
H48A H28C 3.0095 no .
H48A H29 3.5343 no 2_666
H48A H30 2.8225 no 2_666
H48A H40A 3.1976 no .
H48A H40C 2.6410 no .
H48A H48C 3.2819 no 2_766
H48B C31 3.3370 no .
H48B C34 3.3274 no .
H48B H16A 2.7054 no .
H48B H16B 3.5655 no .
H48B H20A 3.4036 no 1_655
H48B H20B 3.0670 no 1_655
H48B H24B 3.1601 no .
H48B H40A 3.5741 no .
H48B H45 2.7388 no .
H48B H48C 3.4365 no 2_766
H48C C21 3.1747 no 2_766
H48C H20B 3.3199 no 1_655
H48C H28C 3.5252 no 2_766
H48C H30 3.3588 no 2_666
H48C H48A 3.2819 no 2_766
H48C H48B 3.4365 no 2_766
H48C H48C 2.4037 no 2_766
H49A H47C 2.7789 no 2_765
H49A H55B 3.1282 no 2_755
H49B C23 2.8420 no 2_755
H49B H55A 2.6846 no 2_755
H49B H55B 2.5274 no 2_755
H49B H55C 2.8355 no 2_755
H50A C48 3.5809 no 2_776
H50A H36A 2.8131 no 2_776
H50A H36B 3.4812 no 2_776
H50B C22 3.4313 no 2_766
H50B H51A 3.5894 no 2_666
H50B H51B 3.3043 no 2_666
H50B H61B 3.2465 no 2_766
H50B H61C 2.7469 no 2_766
H50C H36A 2.9207 no 2_776
H50C H59B 3.4662 no 2_676
H50C H61B 3.3011 no 2_766
H50C H61C 3.5259 no 2_766
H50C H62B 3.0292 no 2_766
H50C H66A 3.2914 no 2_766
H50C H68 3.4884 no 2_766
H51A C33 3.5049 no 2_666
H51A H28A 3.4809 no 2_666
H51A H28B 2.7042 no 2_666
H51A H50B 3.5894 no 2_666
H51A H51A 3.5919 no 2_666
H51A H61A 3.3492 no 1_455
H51A H61C 3.2618 no 1_455
H51B C29 3.5633 no 2_666
H51B C37 2.9326 no 2_666
H51B C38 3.3366 no 2_666
H51B C42 3.0680 no 2_666
H51B C47 3.5685 no 2_666
H51B H28B 3.4807 no 2_666
H51B H39B 3.5706 no 1_455
H51B H50B 3.3043 no 2_666
H51B H60 3.1327 no 2_666
H51B H66A 2.9154 no 1_455
H51C C4 3.5200 no 1_455
H51C C22 3.4400 no 1_455
H51C H39B 2.6977 no 1_455
H51C H53A 3.3940 no 1_455
H51C H61A 2.9835 no 1_455
H51C H61B 3.3331 no 1_455
H51C H61C 3.4551 no 1_455
H51C H65 3.3585 no 1_455
H51C H66A 3.2255 no 1_455
H52A C17 3.1913 no .
H52A C27 3.5564 no .
H52A H34A 3.4971 no .
H52A H34B 2.6456 no .
H52A H34C 2.9817 no .
H52A H42B 3.1314 no .
H52A H42C 3.1593 no .
H52B H42B 3.3318 no .
H52B H64A 2.7802 no 2_765
H52C C18 3.3869 no 2_765
H52C C26 3.4978 no 2_765
H52C H34B 2.8736 no .
H52C H42B 3.5995 no .
H52C H42C 3.1939 no .
H52C H54A 3.0644 no 2_765
H52C H54B 3.1400 no 2_765
H52C H64A 2.5838 no 2_765
H52C H64C 3.3780 no 2_765
H53A C44 3.4765 no 1_655
H53A H20C 3.4540 no 1_655
H53A H26 2.8886 no 1_655
H53A H35A 2.8731 no 1_655
H53A H35B 3.2624 no 1_655
H53A H51C 3.3940 no 1_655
H53B C41 3.2692 no 1_655
H53B H20A 3.0124 no 1_655
H53B H20B 3.1660 no 1_655
H53B H20C 3.0789 no 1_655
H53B H26 3.5347 no 1_655
H53B H45 2.6709 no .
H53C C14 3.3482 no 2_765
H53C H26 3.0275 no 1_655
H53C H32 3.2419 no 2_765
H53C H35A 2.9227 no 1_655
H53C H45 3.4239 no .
H54A C27 3.5791 no 2_765
H54A H34B 3.1380 no 2_765
H54A H42A 3.4841 no 2_765
H54A H42C 2.8238 no 2_765
H54A H52C 3.0644 no 2_765
H54B H34B 3.3200 no 2_765
H54B H35A 2.9581 no 1_655
H54B H35B 3.5721 no 1_655
H54B H52C 3.1400 no 2_765
H54C C11 3.3144 no 2_765
H54C C12 2.7544 no 2_765
H54C C13 2.7471 no 2_765
H54C C14 3.2841 no 2_765
H54C C17 3.2101 no 2_765
H54C H31 2.9645 no 2_765
H54C H34B 2.7324 no 2_765
H54C H35A 2.9407 no 1_655
H55A C3 3.4349 no 2_755
H55A C6 3.4990 no 2_755
H55A C7 3.4556 no 2_755
H55A H49B 2.6846 no 2_755
H55A H55C 3.3541 no 2_755
H55A H63 3.0306 no 2_755
H55A H67B 2.7740 no 2_755
H55B C3 3.1008 no 2_755
H55B C7 3.3062 no 2_755
H55B C18 3.5637 no 2_755
H55B H47A 3.1100 no 1_545
H55B H47C 3.2458 no 1_545
H55B H49A 3.1282 no 2_755
H55B H49B 2.5274 no 2_755
H55B H55C 3.5174 no 2_755
H55B H63 2.7070 no 2_755
H55B H64B 2.8264 no 2_755
H55B H67B 3.5767 no 2_755
H55C C18 3.5189 no 2_755
H55C C23 3.2027 no 2_755
H55C H49B 2.8355 no 2_755
H55C H55A 3.3541 no 2_755
H55C H55B 3.5174 no 2_755
H55C H55C 2.3746 no 2_755
H55C H64B 2.6014 no 2_755
H56A C12 3.2605 no 1_655
H56A C13 3.0870 no 1_655
H56A C17 3.0106 no 1_655
H56A H31 2.6497 no 1_655
H56A H33C 2.9037 no 1_655
H56A H34A 2.2015 no 1_655
H56A H34B 3.4183 no 1_655
H56B C13 3.4855 no 1_655
H56B C17 3.5171 no 1_655
H56B C45 3.4435 no 2_765
H56B H31 2.7037 no 1_655
H56B H34A 2.8560 no 1_655
H56B H34B 3.4923 no 1_655
H56B H35B 3.2094 no 1_655
H56B H35C 3.3430 no 2_765
H56B H47B 3.4333 no 2_765
H56B H47C 2.6621 no 2_765
H57A C30 3.4118 no 1_545
H57A C52 3.4209 no 1_545
H57A H38A 3.1617 no 1_545
H57A H38B 3.1790 no 1_545
H57A H43 2.6361 no 1_545
H57A H64B 3.4965 no 2_755
H57B C52 3.1328 no 1_545
H57B C55 3.4419 no 1_545
H57B H37B 3.3108 no 1_545
H57B H37C 2.7536 no 1_545
H57B H38A 2.7837 no 1_545
H57B H38B 2.6707 no 1_545
H57B H43 3.3595 no 1_545
H57B H47A 2.8100 no 1_545
H57B H64B 3.4858 no 2_755
H57C C52 3.3967 no 1_545
H57C C55 3.4792 no 1_545
H57C H37C 2.6731 no 1_545
H57C H38A 2.7288 no 1_545
H57C H38B 3.3781 no 1_545
H57C H43 3.2666 no 1_545
H58A C38 3.3794 no 2_666
H58A C39 3.4811 no 2_666
H58A H24B 3.5715 no 2_766
H58A H29 2.7391 no 2_666
H58A H30 2.9274 no 2_666
H58A H37C 3.3347 no 1_545
H58A H46 3.4542 no 2_766
H58B C35 3.4879 no 2_766
H58B C49 3.2617 no 2_766
H58B C50 3.1435 no 2_766
H58B H17A 2.8396 no 2_766
H58B H24A 3.4857 no 2_766
H58B H24B 2.4020 no 2_766
H58B H30 2.8603 no 2_666
H58B H36B 3.5727 no 1_545
H58B H46 2.8287 no 2_766
H58C H17A 3.4076 no 2_766
H58C H36B 2.8123 no 1_545
H58C H38A 3.4443 no 1_545
H58C H43 3.4247 no 1_545
H58C H46 3.3214 no 2_766
H59A H18A 2.8392 no 1_455
H59A H32 3.4911 no 2_665
H59B C36 3.5571 no 2_676
H59B C37 3.2927 no 2_676
H59B H18A 3.3617 no 1_455
H59B H25A 3.5329 no 2_676
H59B H25C 2.8272 no 2_676
H59B H36A 3.5046 no 1_455
H59B H50C 3.4662 no 2_676
H59B H60 3.0055 no 2_676
H59C C36 3.5211 no 2_676
H59C H18A 3.2508 no 1_455
H59C H24A 2.9106 no 1_455
H59C H25A 3.1194 no 2_676
H59C H25C 3.1611 no 2_676
H60 C5 3.4185 no 2_766
H60 C10 2.9162 no 2_766
H60 H25A 3.3949 no 2_676
H60 H37A 2.7980 no 2_676
H60 H51B 3.1327 no 2_666
H60 H59B 3.0055 no 2_676
H60 H66A 2.2770 no 2_766
H60 H66B 2.8659 no 2_766
H60 H68 2.9776 no 2_766
H61A C41 3.1042 no 1_655
H61A C46 3.5703 no 1_655
H61A H20A 3.4620 no 1_655
H61A H20B 2.3925 no 1_655
H61A H20C 3.0689 no 1_655
H61A H51A 3.3492 no 1_655
H61A H51C 2.9835 no 1_655
H61B H50B 3.2465 no 2_766
H61B H50C 3.3011 no 2_766
H61B H51C 3.3331 no 1_655
H61C C33 3.1825 no 2_766
H61C C47 3.5500 no 2_766
H61C H20B 2.7552 no 1_655
H61C H28A 3.3863 no 2_766
H61C H28B 2.7548 no 2_766
H61C H28C 2.9173 no 2_766
H61C H50B 2.7469 no 2_766
H61C H50C 3.5259 no 2_766
H61C H51A 3.2618 no 1_655
H61C H51C 3.4551 no 1_655
H62A H43 2.9990 no 1_545
H62A H44 3.2899 no 2_755
H62B H43 3.4330 no 1_545
H62B H50C 3.0292 no 2_766
H63 C23 3.3078 no 2_755
H63 C45 3.2328 no 2_765
H63 H33B 3.5875 no 2_755
H63 H47A 3.4210 no 2_765
H63 H47B 3.2505 no 2_765
H63 H47C 2.5664 no 2_765
H63 H55A 3.0306 no 2_755
H63 H55B 2.7070 no 2_755
H64A C27 3.5640 no 2_765
H64A C54 3.1169 no 2_765
H64A H18B 3.4480 no 2_765
H64A H38B 3.4988 no 2_765
H64A H42A 2.9261 no 2_765
H64A H42C 3.5033 no 2_765
H64A H52B 2.7802 no 2_765
H64A H52C 2.5838 no 2_765
H64B C23 3.1441 no 2_755
H64B H55B 2.8264 no 2_755
H64B H55C 2.6014 no 2_755
H64B H57A 3.4965 no 2_755
H64B H57B 3.4858 no 2_755
H64C H52C 3.3780 no 2_765
H65 C17 3.2552 no 1_655
H65 C32 3.4980 no 1_655
H65 H34A 2.4139 no 1_655
H65 H34B 3.3544 no 1_655
H65 H35B 2.6702 no 1_655
H65 H40B 2.5593 no 1_655
H65 H51C 3.3585 no 1_655
H66A C37 2.9758 no 2_766
H66A C46 3.5109 no 1_655
H66A H40B 3.4120 no 1_655
H66A H50C 3.2914 no 2_766
H66A H51B 2.9154 no 1_655
H66A H51C 3.2255 no 1_655
H66A H60 2.2770 no 2_766
H66B C24 3.1787 no 1_655
H66B H33A 2.8253 no 1_655
H66B H33B 3.1924 no 1_655
H66B H33C 2.9920 no 1_655
H66B H34A 3.2092 no 1_655
H66B H60 2.8659 no 2_766
H67A C14 3.4855 no 2_755
H67A H32 3.2331 no 2_755
H67A H33B 3.5314 no 1_655
H67B C14 2.9875 no 2_755
H67B C15 2.8252 no 2_755
H67B C16 3.5627 no 2_755
H67B C23 3.5670 no 2_755
H67B H32 3.0299 no 2_755
H67B H44 2.7616 no 2_755
H67B H55A 2.7740 no 2_755
H67B H55B 3.5767 no 2_755
H68 H32 3.5183 no 2_755
H68 H44 3.5822 no 2_755
H68 H50C 3.4884 no 2_766
H68 H60 2.9776 no 2_766

loop_
_geom_torsion_atom_site_label_1
_geom_torsion_atom_site_label_2
_geom_torsion_atom_site_label_3
_geom_torsion_atom_site_label_4
_geom_torsion
_geom_torsion_publ_flag
P1 V1 O1 C11 166.5(5) no
O1 V1 P1 C26 -61.86(12) no
O1 V1 P1 C27 53.11(11) no
O1 V1 P1 C28 174.24(12) no
N1 V1 P1 C26 70.80(14) no
N1 V1 P1 C27 -174.23(13) no
N1 V1 P1 C28 -53.10(14) no
P1 V1 C19 Si1 -91.3(4) no
C19 V1 P1 C26 178.08(18) no
C19 V1 P1 C27 -66.95(18) no
C19 V1 P1 C28 54.18(19) no
P2 V1 O1 C11 -16.3(5) no
O1 V1 P2 C23 59.30(12) no
O1 V1 P2 C24 -62.37(12) no
O1 V1 P2 C25 179.47(11) no
N1 V1 P2 C23 -73.60(14) no
N1 V1 P2 C24 164.73(14) no
N1 V1 P2 C25 46.56(14) no
P2 V1 C19 Si1 103.0(4) no
C19 V1 P2 C23 179.56(18) no
C19 V1 P2 C24 57.88(18) no
C19 V1 P2 C25 -60.28(18) no
N1 V1 O1 C11 79.6(5) no
O1 V1 C19 Si1 -169.6(4) no
C19 V1 O1 C11 -105.7(5) no
N1 V1 C19 Si1 6.4(5) no
P3 V2 O10 C29 -21.9(7) no
O10 V2 P3 C36 64.86(11) no
O10 V2 P3 C55 -173.34(11) no
O10 V2 P3 C56 -55.70(11) no
N2 V2 P3 C36 -68.52(14) no
N2 V2 P3 C55 53.28(14) no
N2 V2 P3 C56 170.92(14) no
P3 V2 C43 Si7 102.4(5) no
C43 V2 P3 C36 -177.04(16) no
C43 V2 P3 C55 -55.23(16) no
C43 V2 P3 C56 62.41(16) no
P4 V2 O10 C29 158.0(7) no
O10 V2 P4 C32 171.27(11) no
O10 V2 P4 C33 -65.31(11) no
O10 V2 P4 C46 49.10(11) no
N2 V2 P4 C32 -55.19(14) no
N2 V2 P4 C33 68.23(14) no
N2 V2 P4 C46 -177.35(13) no
P4 V2 C43 Si7 -91.3(4) no
C43 V2 P4 C32 53.29(17) no
C43 V2 P4 C33 176.71(16) no
C43 V2 P4 C46 -68.87(16) no
N2 V2 O10 C29 71.8(8) no
O10 V2 C43 Si7 -171.5(4) no
C43 V2 O10 C29 -112.9(7) no
N2 V2 C43 Si7 4.9(5) no
C20 Si1 C19 V1 -92.9(5) no
C21 Si1 C19 V1 145.9(4) no
C22 Si1 C19 V1 25.9(5) no
C44 Si7 C43 V2 147.0(4) no
C45 Si7 C43 V2 -92.7(5) no
C54 Si7 C43 V2 27.5(5) no
V1 O1 C11 C12 109.2(6) no
V1 O1 C11 C16 -73.3(7) no
V2 O10 C29 C40 115.7(8) no
V2 O10 C29 C42 -65.6(11) no
N1 C1 C2 C5 -177.9(3) no
N1 C1 C3 C7 178.3(3) no
N1 C1 C4 C9 -179.3(4) no
C2 C1 C3 C7 -57.6(5) no
C3 C1 C2 C5 59.1(5) no
C2 C1 C4 C9 58.9(5) no
C4 C1 C2 C5 -58.5(5) no
C3 C1 C4 C9 -60.5(5) no
C4 C1 C3 C7 60.8(5) no
C1 C2 C5 C6 -59.9(6) no
C1 C2 C5 C10 58.4(6) no
C1 C3 C7 C6 59.3(5) no
C1 C3 C7 C8 -60.9(5) no
C1 C4 C9 C8 61.7(5) no
C1 C4 C9 C10 -60.7(5) no
C2 C5 C6 C7 62.0(6) no
C2 C5 C10 C9 -59.0(7) no
C6 C5 C10 C9 58.0(7) no
C10 C5 C6 C7 -56.4(7) no
C5 C6 C7 C3 -61.7(5) no
C5 C6 C7 C8 57.5(6) no
C3 C7 C8 C9 59.6(6) no
C6 C7 C8 C9 -59.5(6) no
C7 C8 C9 C4 -61.1(6) no
C7 C8 C9 C10 60.9(6) no
C4 C9 C10 C5 61.0(6) no
C8 C9 C10 C5 -61.1(6) no
O1 C11 C12 C13 179.8(4) no
O1 C11 C12 C17 1.1(7) no
O1 C11 C16 C15 -179.5(4) no
O1 C11 C16 C18 -0.6(7) no
C12 C11 C16 C15 -2.1(7) no
C12 C11 C16 C18 176.9(4) no
C16 C11 C12 C13 2.4(7) no
C16 C11 C12 C17 -176.3(4) no
C11 C12 C13 C14 -1.0(8) no
C17 C12 C13 C14 177.7(4) no
C12 C13 C14 C15 -0.7(8) no
C13 C14 C15 C16 1.0(8) no
C14 C15 C16 C11 0.4(8) no
C14 C15 C16 C18 -178.6(5) no
O10 C29 C40 C39 178.8(4) no
O10 C29 C40 C41 0.4(6) no
O10 C29 C42 C37 -178.8(4) no
O10 C29 C42 C47 -2.1(7) no
C40 C29 C42 C37 -0.1(7) no
C40 C29 C42 C47 176.5(4) no
C42 C29 C40 C39 0.1(7) no
C42 C29 C40 C41 -178.3(4) no
C48 C30 C51 C34 57.3(5) no
C51 C30 C48 C49 -58.1(5) no
C48 C30 C52 C53 -59.7(5) no
C52 C30 C48 C49 61.1(6) no
C51 C30 C52 C53 60.7(5) no
C52 C30 C51 C34 -61.8(5) no
C34 C31 C53 N2 179.4(4) no
C34 C31 C53 C35 -59.8(5) no
C34 C31 C53 C52 59.0(5) no
C53 C31 C34 C50 59.9(5) no
C53 C31 C34 C51 -59.3(5) no
C31 C34 C50 C49 -60.8(5) no
C31 C34 C51 C30 61.0(4) no
C50 C34 C51 C30 -56.7(5) no
C51 C34 C50 C49 56.8(5) no
C49 C35 C53 N2 179.1(4) no
C49 C35 C53 C31 59.1(5) no
C49 C35 C53 C52 -59.1(5) no
C53 C35 C49 C48 60.4(5) no
C53 C35 C49 C50 -59.9(5) no
C38 C37 C42 C29 0.2(8) no
C38 C37 C42 C47 -176.3(5) no
C42 C37 C38 C39 -0.4(9) no
C37 C38 C39 C40 0.4(9) no
C38 C39 C40 C29 -0.2(8) no
C38 C39 C40 C41 178.1(5) no
C30 C48 C49 C35 -61.2(5) no
C30 C48 C49 C50 58.0(5) no
C35 C49 C50 C34 61.1(5) no
C48 C49 C50 C34 -58.2(5) no
C30 C52 C53 N2 -178.7(4) no
C30 C52 C53 C31 -59.0(4) no
C30 C52 C53 C35 59.5(5) no

loop_
_platon_squeeze_void_nr
_platon_squeeze_void_average_x
_platon_squeeze_void_average_y
_platon_squeeze_void_average_z
_platon_squeeze_void_volume
_platon_squeeze_void_count_electrons
_platon_squeeze_void_content
1 0.500 0.500 1.000 192 42 ' '
2 0.417 0.542 0.524 7 1 ' '
3 0.583 0.458 0.476 7 1 ' '
